data_7709837
loop_
_publ_author_name
'Chintakrinda, Kalpana'
'Narayanam, Nagaraju'
'Chen, Guang-Hui'
'Wang, Fei'
'Zhang, Jian'
'Zhang, Lei'

_publ_section_title
;
 Inorganic acid influenced formation of Ti26 and Ti44 oxysulfates clusters
 with toroidal and capsule structures
;
_journal_name_full 'Dalton Transactions'
_journal_paper_doi 10.1039/D2DT00119E
_journal_year 2022
_chemical_formula_moiety 'O168.8 S34 Ti26, 8(C6 H11 N2), 8[C6N2H11], 0.25[H2O], 0.25[H2O]'
_chemical_formula_sum 'C96 H177 N32 O169.3 S34 Ti26'
_chemical_formula_weight 6823.93
_space_group_crystal_system monoclinic
_space_group_IT_number 14
_space_group_name_Hall '-P 2yn'
_space_group_name_H-M_alt 'P 1 21/n 1'
_atom_sites_solution_hydrogens mixed
_atom_sites_solution_primary dual
_audit_creation_date 2022-03-20
_audit_creation_method
;
Olex2 1.5
(compiled 2021.12.09 svn.r5202d8cf for OlexSys, GUI svn.r6439)
;
_audit_update_record
;
2022-03-22 deposited with the CCDC.	2022-03-23 downloaded from the CCDC.
;
_cell_angle_alpha 90
_cell_angle_beta 96.068(2)
_cell_angle_gamma 90
_cell_formula_units_Z 2
_cell_length_a 22.7296(6)
_cell_length_b 22.0828(5)
_cell_length_c 27.8147(8)
_cell_measurement_reflns_used 11555
_cell_measurement_temperature 100.0(3)
_cell_measurement_theta_max 72.7120
_cell_measurement_theta_min 2.4880
_cell_volume 13882.9(6)
_computing_cell_refinement 'CrysAlisPro 1.171.40.67a (Rigaku OD, 2019)'
_computing_data_collection 'CrysAlisPro 1.171.40.67a (Rigaku OD, 2019)'
_computing_data_reduction 'CrysAlisPro 1.171.40.67a (Rigaku OD, 2019)'
_computing_molecular_graphics 'Olex2 1.5 (Dolomanov et al., 2009)'
_computing_publication_material 'Olex2 1.5 (Dolomanov et al., 2009)'
_computing_structure_refinement 'SHELXL 2018/1 (Sheldrick, 2015)'
_computing_structure_solution 'SHELXT  (Sheldrick, 2015)'
_diffrn_ambient_environment N~2~
_diffrn_ambient_temperature 100.0(3)
_diffrn_detector 'CCD plate'
_diffrn_detector_area_resol_mean 10.3468
_diffrn_detector_type Atlas
_diffrn_measured_fraction_theta_full 0.998
_diffrn_measured_fraction_theta_max 0.998
_diffrn_measurement_details
;
List of Runs (angles in degrees, time in seconds):

  # Type    Start    End  Width  t~exp~   \w     \q     \k     \f   Frames
#--------------------------------------------------------------------------
  1  \w    -65.00  24.60   0.80    2.00    --  -41.54  38.00  60.00  112
  2  \w    -93.00  -1.80   0.80    2.00    --  -41.54 125.00  90.00  114
  3  \w      2.00  63.60   0.80    2.00    --   41.54 -99.00 -30.00   77
  4  \w     25.00  96.20   0.80    3.25    --  104.34 -94.00  60.00   89
  5  \w     32.00 115.20   0.80    3.25    --  104.34-125.00 -60.00  104
  6  \w     33.00  88.20   0.80    3.25    --  104.34 -94.00  30.00   69
  7  \w    121.00 164.20   0.80    3.25    --  104.34  45.00  90.00   54
  8  \w    103.00 130.20   0.80    3.25    --  104.34 -77.00   0.00   34
  9  \w     81.00 174.60   0.80    3.25    --  104.34  45.00 150.00  117
 10  \w    106.00 158.00   0.80    3.25    --  104.34 125.00  90.00   65
;
_diffrn_measurement_device 'four-circle diffractometer'
_diffrn_measurement_device_type 'SuperNova, Dual, Cu at home/near, Atlas'
_diffrn_measurement_method '\w scans'
_diffrn_orient_matrix_type 'CrysAlisPro convention (1999,Acta A55,543-557)'
_diffrn_orient_matrix_UB_11 0.0680070000
_diffrn_orient_matrix_UB_12 -0.0026377000
_diffrn_orient_matrix_UB_13 0.0089833000
_diffrn_orient_matrix_UB_21 -0.0010897000
_diffrn_orient_matrix_UB_22 0.0469023000
_diffrn_orient_matrix_UB_23 0.0409178000
_diffrn_orient_matrix_UB_31 -0.0044728000
_diffrn_orient_matrix_UB_32 -0.0515367000
_diffrn_orient_matrix_UB_33 0.0367395000
_diffrn_radiation_monochromator mirror
_diffrn_radiation_probe x-ray
_diffrn_radiation_type 'Cu K\a'
_diffrn_radiation_wavelength 1.54184
_diffrn_reflns_av_R_equivalents 0.0527
_diffrn_reflns_av_unetI/netI 0.0663
_diffrn_reflns_Laue_measured_fraction_full 0.998
_diffrn_reflns_Laue_measured_fraction_max 0.998
_diffrn_reflns_limit_h_max 27
_diffrn_reflns_limit_h_min -19
_diffrn_reflns_limit_k_max 13
_diffrn_reflns_limit_k_min -26
_diffrn_reflns_limit_l_max 33
_diffrn_reflns_limit_l_min -32
_diffrn_reflns_number 54248
_diffrn_reflns_point_group_measured_fraction_full 0.998
_diffrn_reflns_point_group_measured_fraction_max 0.998
_diffrn_reflns_theta_full 66.600
_diffrn_reflns_theta_max 66.600
_diffrn_reflns_theta_min 2.560
_diffrn_source 'micro-focus sealed X-ray tube'
_diffrn_source_type 'SuperNova (Cu) X-ray Source'
_exptl_absorpt_coefficient_mu 9.337
_exptl_absorpt_correction_T_max 1.000
_exptl_absorpt_correction_T_min 0.351
_exptl_absorpt_correction_type gaussian
_exptl_absorpt_process_details
;
CrysAlisPro 1.171.40.67a (Rigaku Oxford Diffraction, 2019)
Numerical absorption correction based on gaussian integration over
			a multifaceted crystal model
Empirical absorption correction using spherical harmonics,
 implemented in SCALE3 ABSPACK scaling algorithm.
;
_exptl_crystal_colour 'clear light colourless'
_exptl_crystal_colour_lustre clear
_exptl_crystal_colour_modifier light
_exptl_crystal_colour_primary colourless
_exptl_crystal_density_diffrn 1.632
_exptl_crystal_description block
_exptl_crystal_F_000 6895
_exptl_crystal_size_max 0.306
_exptl_crystal_size_mid 0.269
_exptl_crystal_size_min 0.135
_refine_diff_density_max 1.651
_refine_diff_density_min -1.363
_refine_diff_density_rms 0.191
_refine_ls_extinction_method none
_refine_ls_goodness_of_fit_ref 1.040
_refine_ls_hydrogen_treatment constr
_refine_ls_matrix_type full
_refine_ls_number_parameters 1665
_refine_ls_number_reflns 24472
_refine_ls_number_restraints 1222
_refine_ls_restrained_S_all 1.051
_refine_ls_R_factor_all 0.1183
_refine_ls_R_factor_gt 0.0869
_refine_ls_shift/su_max 0.009
_refine_ls_shift/su_mean 0.000
_refine_ls_structure_factor_coef Fsqd
_refine_ls_weighting_details 'w=1/[\s^2^(Fo^2^)+(0.1845P)^2^+35.4829P] where P=(Fo^2^+2Fc^2^)/3'
_refine_ls_weighting_scheme calc
_refine_ls_wR_factor_gt 0.2429
_refine_ls_wR_factor_ref 0.2803
_reflns_Friedel_coverage 0.000
_reflns_number_gt 17040
_reflns_number_total 24472
_reflns_threshold_expression 'I > 2\s(I)'
_cod_data_source_file d2dt00119e1.cif
_cod_data_source_block kl6-45-5_sq
_cod_original_sg_symbol_H-M 'P 21/n'
_cod_original_formula_sum 'C96 H177 N32 O169.30 S34 Ti26'
_cod_database_code 7709837
_shelx_shelxl_version_number 2018/1
_chemical_oxdiff_formula 'Ti P O S C N H'
_shelx_space_group_comment
;
The symmetry employed for this shelxl refinement is uniquely defined
by the following loop, which should always be used as a source of
symmetry information in preference to the above space-group names.
They are only intended as comments.
;
_shelx_estimated_absorpt_t_max 0.365
_shelx_estimated_absorpt_t_min 0.162
_olex2_refinement_description
;
1. Fixed Uiso
 At 1.2 times of:
  All C(H) groups, All C(H,H) groups
 At 1.5 times of:
  All C(H,H,H) groups
2. Restrained distances
 S0T-O01O = S0T-O01Y = S0T-O04S = S0T-O03K
 1.45 with sigma of 0.002
 C62-C052
 1.54 with sigma of 0.002
 S0T-O01Y = S0T-O01O = S0T-O04S = S0T-O03K
 1.47 with sigma of 0.002
 S00U-O2AA
 1.45 with sigma of 0.002
 S00U-O03I
 1.45 with sigma of 0.002
 S00U-O3AA
 1.45 with sigma of 0.002
 S00U-O4AA
 1.45 with sigma of 0.002
 C52-C25
 1.53 with sigma of 0.002
 N047-C051
 1.47 with sigma of 0.002
 C26-C050
 1.54 with sigma of 0.002
 N03F-C04M
 1.46 with sigma of 0.002
 C161-C051
 1.54 with sigma of 0.002
 C161-N047
 2.4 with sigma of 0.002
 C059-C04M = C0AA-C04I
 1.54 with sigma of 0.002
 N03M-C056
 1.45 with sigma of 0.002
 C04D-C044
 1.53 with sigma of 0.002
 C04Y-C043
 1.53 with sigma of 0.01
 C059-C04M = C0AA-C04I = C161-C051 = C62-C052 = C26-C050 = C04Y-C043 = C04D-
 C044 = C52-C25
 1.53 with sigma of 0.001
 C04U-C04H = C049-C041 = C038-C036 = C04K-C04B = C058-C04O = C03X-C03N = C04G-
 C04F = C04C-C040
 1.35 with sigma of 0.001
 C03X-C03N = C058-C04O = C04G-C04F = C04K-C04B = C04U-C04H = C038-C036 = C049-
 C041 = C04C-C040
 1.35 with sigma of 0.001
 S0T-O04S \\sim S0T-O03K \\sim S0T-O01Y \\sim S0T-O01O
 with sigma of 0.02
 S0T-O03L \\sim S0T-O03K \\sim S0T-O04T \\sim S0T-O04S
 with sigma of 0.02
 S0S-O1 \\sim S0S-O033 \\sim S0S-O0 \\sim S0S-O034
 with sigma of 0.02
 S0P-O02O \\sim S0P-O0AA
 with sigma of 0.02
 S00U-O03H \\sim S00U-O03J \\sim S00U-O02R \\sim S00U-O02W
 with sigma of 0.02
 O03H-O02W \\sim O03H-O02R \\sim O03J-O03H \\sim O03J-O02R \\sim O03J-O02W
\\sim O02W-O02R
 with sigma of 0.02
 S00U-O2AA \\sim S00U-O3AA \\sim S00U-O4AA \\sim S00U-O03I
 with sigma of 0.02
 O2AA-O03I \\sim O4AA-O03I \\sim O4AA-O2AA \\sim O4AA-O3AA \\sim O3AA-O2AA
\\sim O3AA-O03I
 with sigma of 0.02
3. Rigid bond restraints
 S0T, O03L, O03K, O04T, O04S
 with sigma for 1-2 distances of 0.01 and sigma for 1-3 distances of 0.01
 S0S, O1, O033, O0, O034
 with sigma for 1-2 distances of 0.01 and sigma for 1-3 distances of 0.01
 O02O, O0AA
 with sigma for 1-2 distances of 0.01 and sigma for 1-3 distances of 0.01
 S0O, O035, O2, O02Y, O1AA
 with sigma for 1-2 distances of 0.01 and sigma for 1-3 distances of 0.01
 N03A, C03Z, N042, C25, C52
 with sigma for 1-2 distances of 0.01 and sigma for 1-3 distances of 0.01
 C03Z, N042, C25, C52
 with sigma for 1-2 distances of 0.004 and sigma for 1-3 distances of 0.004
 N032, C04H, C04U, N03E
 with sigma for 1-2 distances of 0.004 and sigma for 1-3 distances of 0.008
4. Uiso/Uaniso restraints and constraints
C045 \\sim N03M \\sim C04G \\sim C056 \\sim N03V \\sim C04F \\sim C052 \\sim
C62: within 1.7A with sigma of 0.004 and sigma for terminal atoms of 0.008
within 1.7A
S0T \\sim O03L \\sim O03K \\sim O04T \\sim O04S: within 1.7A with sigma of 0.04
and sigma for terminal atoms of 0.08 within 1.7A
S0S \\sim O1 \\sim O033 \\sim O0 \\sim O034: within 1.7A with sigma of 0.04 and
sigma for terminal atoms of 0.08 within 1.7A
O02O \\sim O0AA: within 1.7A with sigma of 0.04 and sigma for terminal atoms of
0.08 within 1.7A
S0O \\sim O035 \\sim O2 \\sim O02Y \\sim O1AA: within 1.7A with sigma of 0.04
and sigma for terminal atoms of 0.08 within 1.7A
S00U \\sim O02R \\sim O02W \\sim O03H \\sim O03J \\sim O2AA \\sim O3AA \\sim
O03I \\sim O4AA: within 1.7A with sigma of 0.01 and sigma for terminal atoms of
0.01 within 1.7A
N03A \\sim C03T \\sim C03Z \\sim N042 \\sim C25 \\sim C52: within 1.7A with
sigma of 0.04 and sigma for terminal atoms of 0.08 within 1.7A
C0AA: within 1.7A with sigma of 0.04 and sigma for terminal atoms of 0.08
within 1.7A
Uanis(C056) \\sim Ueq, Uanis(N03M) \\sim Ueq, Uanis(C04G) \\sim Ueq,
Uanis(C04F) \\sim Ueq, Uanis(N03V) \\sim Ueq, Uanis(C045) \\sim Ueq,
Uanis(C052) \\sim Ueq, Uanis(C62) \\sim Ueq: with sigma of 0.0021 and sigma for
terminal atoms of 0.0042
Uanis(S00U) \\sim Ueq, Uanis(O02R) \\sim Ueq, Uanis(O02W) \\sim Ueq,
Uanis(O03H) \\sim Ueq, Uanis(O03J) \\sim Ueq, Uanis(O2AA) \\sim Ueq,
Uanis(O3AA) \\sim Ueq, Uanis(O03I) \\sim Ueq, Uanis(O4AA) \\sim Ueq: with sigma
of 0.01 and sigma for terminal atoms of 0.01
Uanis(N03A) \\sim Ueq, Uanis(C03T) \\sim Ueq, Uanis(C03Z) \\sim Ueq,
Uanis(N042) \\sim Ueq, Uanis(C25) \\sim Ueq, Uanis(C52) \\sim Ueq: with sigma
of 0.02 and sigma for terminal atoms of 0.04
Uanis(C03Z) \\sim Ueq, Uanis(N042) \\sim Ueq, Uanis(C25) \\sim Ueq, Uanis(C52)
\\sim Ueq: with sigma of 0.001 and sigma for terminal atoms of 0.002
Uanis(C038) \\sim Ueq, Uanis(N03F) \\sim Ueq, Uanis(C04M) \\sim Ueq,
Uanis(C059) \\sim Ueq: with sigma of 0.002 and sigma for terminal atoms of 0.002
Uanis(C03G) \\sim Ueq, Uanis(N039) \\sim Ueq, Uanis(C04K) \\sim Ueq,
Uanis(C04I) \\sim Ueq, Uanis(C0AA) \\sim Ueq, Uanis(C057) \\sim Ueq: with sigma
of 0.002 and sigma for terminal atoms of 0.0042
Uanis(C03U) \\sim Ueq, Uanis(N03L) \\sim Ueq, Uanis(C04O) \\sim Ueq,
Uanis(C04Z) \\sim Ueq, Uanis(N047) \\sim Ueq, Uanis(C058) \\sim Ueq,
Uanis(C051) \\sim Ueq, Uanis(C161) \\sim Ueq: with sigma of 0.002 and sigma for
terminal atoms of 0.0042
Uanis(C037) \\sim Ueq, Uanis(N03C) \\sim Ueq, Uanis(C03X) \\sim Ueq,
Uanis(C050) \\sim Ueq, Uanis(C26) \\sim Ueq: with sigma of 0.002 and sigma for
terminal atoms of 0.0042
Uanis(C0AA) \\sim Ueq: with sigma of 0.021 and sigma for terminal atoms of 0.042
Uanis(N032) \\sim Ueq, Uanis(C03R) \\sim Ueq, Uanis(N03E) \\sim Ueq,
Uanis(C04U) \\sim Ueq, Uanis(C04H) \\sim Ueq: with sigma of 0.002 and sigma for
terminal atoms of 0.004
Uanis(C043) \\sim Ueq, Uanis(C04Y) \\sim Ueq: with sigma of 0.0021 and sigma
for terminal atoms of 0.0042
Uanis(O02O) = Uanis(O0AA)
Uanis(O02R) = Uanis(O3AA) = Uanis(O4AA) = Uanis(O03J) = Uanis(O03H) =
Uanis(O03I) = Uanis(S00U) = Uanis(O2AA) = Uanis(O02W)
Uanis(N031) = Uanis(N03C)
5. Rigid body (RIGU) restrains
 C048, N031, C037, C03N, N03C, C03X, C050, C26, C04O, N03L, C03U, C04Z, N047,
 C058, C051, C161, N03M, C045, C04G, C056, N03V, C04F, C052, C62, C03R, N032,
 C03W, C04H, N03E, C04U, C043, C04Y, C041, N03A, C03T, C03Z, N042, C049, C25,
 C52, N030, C036, C03I, C03P, C038, N03F, C04M, C059, N03B, N039, C03G, C04I,
 C04K, C0AA, C04B, C057, C046, N03D, C044, C04C, C04D, N03O, C040, C04E
 with sigma for 1-2 distances of 0.0002 and sigma for 1-3 distances of 0.0004
 S0T, O03L, O03K, O04T, O04S
 with sigma for 1-2 distances of 0.0001 and sigma for 1-3 distances of 0.0002
 S0S, O1, O033, O0, O034
 with sigma for 1-2 distances of 0.0001 and sigma for 1-3 distances of 0.0002
 O02O, O0AA
 with sigma for 1-2 distances of 0.0001 and sigma for 1-3 distances of 0.0002
 S0O, O035, O2, O02Y, O1AA
 with sigma for 1-2 distances of 0.0001 and sigma for 1-3 distances of 0.0002
 C04I, C0AA
 with sigma for 1-2 distances of 0.0001 and sigma for 1-3 distances of 0.0002
6. Others
 Sof(O04T)=Sof(O03L)=1-FVAR(1)
 Sof(O03K)=Sof(O04S)=FVAR(1)
 Sof(O0)=Sof(O1)=1-FVAR(2)
 Sof(O033)=Sof(O034)=FVAR(2)
 Sof(O0AA)=1-FVAR(3)
 Sof(O02O)=FVAR(3)
 Sof(O1AA)=Sof(O2)=1-FVAR(4)
 Sof(O02Y)=Sof(O035)=FVAR(4)
 Sof(O2AA)=Sof(O3AA)=Sof(O03I)=Sof(O4AA)=1-FVAR(5)
 Sof(O02R)=Sof(O02W)=Sof(O03H)=Sof(O03J)=FVAR(5)
 Fixed Sof: N030(0.5) N031(0.5) N032(0.5) C036(0.5) H036(0.5) C037(0.5)
 H037(0.5) C038(0.5) H038(0.5) N039(0.5) N03A(0.5) N03B(0.5) N03C(0.5)
 N03D(0.5) N03E(0.5) N03F(0.5) C03G(0.5) H03G(0.5) C03I(0.5) H03A(0.5)
 H03B(0.5) H03C(0.5) N03L(0.5) N03M(0.5) C03N(0.5) H03N(0.5) N03O(0.5)
 C03P(0.5) H03P(0.5) C03R(0.5) H03R(0.5) O03S(0.4) C03T(0.5) H03H(0.5)
 H03I(0.5) H03J(0.5) C03U(0.5) H03U(0.5) N03V(0.5) C03W(0.5) H03D(0.5)
 H03E(0.5) H03F(0.5) C03X(0.5) H03X(0.5) C03Z(0.5) H03Z(0.5) C040(0.5)
 H040(0.5) C041(0.5) H041(0.5) N042(0.5) C043(0.5) H04F(0.5) H04G(0.5)
 C044(0.5) H04P(0.5) H04Q(0.5) C045(0.5) H045(0.5) C046(0.5) H046(0.5)
 N047(0.5) C048(0.5) H04C(0.5) H04D(0.5) H04E(0.5) C049(0.5) H049(0.5)
 C04B(0.5) H04L(0.5) C04C(0.5) H04R(0.5) C04D(0.5) H04S(0.5) H04T(0.5)
 H04V(0.5) C04E(0.5) H04W(0.5) H04X(0.5) H04Y(0.5) C04F(0.5) H1(0.5) C04G(0.5)
 H2(0.5) C04H(0.5) H04H(0.5) C04I(0.5) H04M(0.5) H04N(0.5) C04K(0.5) H04O(0.5)
 C04M(0.5) H04A(0.5) H04B(0.5) C04O(0.5) H04Z(0.5) C04U(0.5) H04U(0.5)
 C04Y(0.5) H04I(0.5) H04J(0.5) H04K(0.5) C04Z(0.5) H04(0.5) H(0.5) HA(0.5)
 C050(0.5) H05D(0.5) H05E(0.5) C051(0.5) H05I(0.5) H05J(0.5) C052(0.5)
 H05K(0.5) H05L(0.5) C056(0.5) H05M(0.5) H05N(0.5) H05O(0.5) C057(0.5)
 H05F(0.5) H05G(0.5) H05H(0.5) C058(0.5) H058(0.5) C059(0.5) H05A(0.5)
 H05B(0.5) H05C(0.5) C52(0.5) H52A(0.5) H52B(0.5) H52C(0.5) C25(0.5) H25A(0.5)
 H25B(0.5) C26(0.5) H26A(0.5) H26B(0.5) H26C(0.5) C62(0.5) H62A(0.5) H62B(0.5)
 H62C(0.5) C0AA(0.5) H0AA(0.5) H0AB(0.5) H0AC(0.5) C161(0.5) H16A(0.5)
 H16B(0.5) H16C(0.5)
7.a Riding coordinates:
 C04D(H04S,H04T,H04V), C056(H05M,H05N,H05O), C059(H05A,H05B,H05C), C52(H52A,
 H52B,H52C), C26(H26A,H26B,H26C), C161(H16A,H16B,H16C)
7.b Secondary CH2 refined with riding coordinates:
 C043(H04F,H04G), C044(H04P,H04Q), C04I(H04M,H04N), C04M(H04A,H04B), C050(H05D,
 H05E), C051(H05I,H05J), C052(H05K,H05L), C25(H25A,H25B)
7.c Me refined with riding coordinates:
 C62(H62A,H62B,H62C)
7.d Aromatic/amide H refined with riding coordinates:
 C036(H036), C037(H037), C038(H038), C03G(H03G), C03N(H03N), C03P(H03P),
 C03R(H03R), C03U(H03U), C03X(H03X), C03Z(H03Z), C040(H040), C041(H041),
 C045(H045), C046(H046), C049(H049), C04B(H04L), C04C(H04R), C04F(H1), C04G(H2),
  C04H(H04H), C04K(H04O), C04O(H04Z), C04U(H04U), C058(H058)
7.e Idealised Me refined as rotating group:
 C03I(H03A,H03B,H03C), C03T(H03H,H03I,H03J), C03W(H03D,H03E,H03F), C048(H04C,
 H04D,H04E), C04E(H04W,H04X,H04Y), C04Y(H04I,H04J,H04K), C04Z(H04,H,HA),
 C057(H05F,H05G,H05H), C0AA(H0AA,H0AB,H0AC)
;
_platon_squeeze_special_details
;
A solvent mask was calculated and 944 electrons were 
found in a volume of 2990\%A^3^ in 3 voids per unit cell. 
This is consistent with the presence of 
16[C6N2H11], 0.5[H2O], 0.5[H2O] per Unit Cell 
which account for 986 electrons 
per unit cell.
;
_platon_squeeze_void_probe_radius 1.20
_olex2_submission_special_instructions 'No special instructions were received'
_oxdiff_exptl_absorpt_empirical_details
;
Empirical correction (ABSPACK) includes:
- Absorption correction using spherical harmonics
- Frame scaling
;
_oxdiff_exptl_absorpt_empirical_full_max 2.245
_oxdiff_exptl_absorpt_empirical_full_min 0.768

loop_
_space_group_symop_operation_xyz
'x, y, z'
'-x+1/2, y+1/2, -z+1/2'
'-x, -y, -z'
'x-1/2, -y-1/2, z-1/2'

loop_
_atom_site_label
_atom_site_type_symbol
_atom_site_fract_x
_atom_site_fract_y
_atom_site_fract_z
_atom_site_U_iso_or_equiv
_atom_site_adp_type
_atom_site_occupancy
_atom_site_site_symmetry_order
_atom_site_calc_flag
_atom_site_refinement_flags_posn
_atom_site_refinement_flags_adp
_atom_site_refinement_flags_occupancy
_atom_site_disorder_assembly
_atom_site_disorder_group
Ti01 Ti 0.29438(5) 0.39793(6) 0.41039(5) 0.0234(3) Uani 1 1 d . . . . .
Ti02 Ti 0.57755(6) 0.68644(6) 0.38967(5) 0.0255(3) Uani 1 1 d . . . . .
Ti03 Ti 0.31559(6) 0.68439(6) 0.44510(5) 0.0272(3) Uani 1 1 d . . . . .
Ti04 Ti 0.24795(6) 0.54390(6) 0.42865(5) 0.0254(3) Uani 1 1 d . . . . .
Ti05 Ti 0.58761(6) 0.56477(6) 0.31461(5) 0.0288(3) Uani 1 1 d . . . . .
Ti06 Ti 0.45729(6) 0.74096(6) 0.44601(5) 0.0268(3) Uani 1 1 d . . . . .
Ti07 Ti 0.41582(6) 0.34609(6) 0.35535(5) 0.0259(3) Uani 1 1 d . . . . .
Ti08 Ti 0.74489(6) 0.38385(6) 0.45599(5) 0.0287(3) Uani 1 1 d . . . . .
Ti09 Ti 0.52381(6) 0.42248(6) 0.30235(5) 0.0287(3) Uani 1 1 d . . . . .
Ti0A Ti 0.67417(6) 0.43020(6) 0.34578(5) 0.0285(3) Uani 1 1 d . . . . .
Ti0B Ti 0.21909(6) 0.39015(6) 0.56893(5) 0.0315(3) Uani 1 1 d . . . . .
Ti0C Ti 0.35149(6) 0.18796(6) 0.46627(6) 0.0339(3) Uani 1 1 d . . . . .
Ti0D Ti 0.59687(6) 0.22543(7) 0.38918(6) 0.0339(3) Uani 1 1 d . . . . .
S0E S 0.17011(8) 0.42484(8) 0.45489(7) 0.0289(4) Uani 1 1 d . . . . .
S0F S 0.17494(8) 0.66402(8) 0.44843(7) 0.0292(4) Uani 1 1 d . . . . .
S0G S 0.64618(8) 0.18893(8) 0.50275(7) 0.0310(4) Uani 1 1 d . . . . .
S0H S 0.30479(8) 0.33759(9) 0.66458(7) 0.0305(4) Uani 1 1 d . . . . .
S0I S 0.43048(8) 0.16948(8) 0.57413(8) 0.0317(4) Uani 1 1 d . . . . .
S0J S 0.32325(8) 0.32201(8) 0.51368(7) 0.0298(4) Uani 1 1 d . . . . .
S0K S 0.62289(9) 0.46801(9) 0.23606(7) 0.0320(4) Uani 1 1 d . . . . .
S0L S 0.29804(9) 0.25777(8) 0.36477(7) 0.0322(4) Uani 1 1 d . . . . .
S0M S 0.47639(8) 0.25566(8) 0.44128(7) 0.0314(4) Uani 1 1 d . . . . .
S0N S 0.51020(9) 0.27590(9) 0.29226(7) 0.0332(4) Uani 1 1 d . . . . .
S0O S 0.19028(9) 0.52816(9) 0.61768(7) 0.0344(4) Uani 1 1 d . U . . .
S0P S 0.72625(9) 0.29229(9) 0.36198(7) 0.0349(4) Uani 1 1 d D . . . .
S0Q S 0.22091(10) 0.47782(10) 0.32301(7) 0.0384(5) Uani 1 1 d . . . . .
S0R S 0.38629(10) 0.42224(10) 0.25518(8) 0.0418(5) Uani 1 1 d . . . . .
S0S S 0.51762(11) 0.68637(10) 0.27608(8) 0.0468(5) Uani 1 1 d D U . . .
S0T S 0.35815(12) 0.75271(14) 0.35233(9) 0.0611(7) Uani 1 1 d D U . . .
S00U S 0.30256(16) 0.07925(13) 0.45517(15) 0.0870(8) Uani 1 1 d D U . . .
O00V O 0.6935(2) 0.3403(2) 0.48997(18) 0.0276(11) Uani 1 1 d . . . . .
O00W O 0.3286(2) 0.3643(2) 0.47068(19) 0.0290(11) Uani 1 1 d . . . . .
O00X O 0.5067(2) 0.6951(2) 0.41470(18) 0.0259(11) Uani 1 1 d . . . . .
O00Y O 0.2950(2) 0.4747(2) 0.43004(17) 0.0237(10) Uani 1 1 d . . . . .
O00Z O 0.3951(2) 0.6883(2) 0.45292(19) 0.0282(11) Uani 1 1 d . . . . .
O010 O 0.2116(2) 0.3830(2) 0.4336(2) 0.0310(12) Uani 1 1 d . . . . .
O011 O 0.1840(2) 0.6541(2) 0.50211(19) 0.0291(11) Uani 1 1 d . . . . .
O012 O 0.7475(2) 0.4486(2) 0.50122(18) 0.0269(11) Uani 1 1 d . . . . .
O013 O 0.6911(2) 0.4172(2) 0.40990(18) 0.0260(11) Uani 1 1 d . . . . .
O014 O 0.2236(2) 0.7018(2) 0.43424(19) 0.0297(11) Uani 1 1 d . . . . .
O015 O 0.6497(2) 0.5138(2) 0.34870(18) 0.0289(11) Uani 1 1 d . . . . .
O016 O 0.2298(2) 0.5316(2) 0.35599(19) 0.0320(12) Uani 1 1 d . . . . .
O017 O 0.3444(2) 0.3746(2) 0.69845(19) 0.0311(11) Uani 1 1 d . . . . .
O018 O 0.3641(2) 0.3924(2) 0.38272(18) 0.0259(11) Uani 1 1 d . . . . .
O019 O 0.2476(2) 0.4232(2) 0.3474(2) 0.0320(12) Uani 1 1 d . . . . .
O01A O 0.1740(2) 0.4859(2) 0.4333(2) 0.0304(11) Uani 1 1 d . . . . .
O01B O 0.5752(2) 0.6095(2) 0.36821(18) 0.0264(11) Uani 1 1 d . . . . .
O01C O 0.4759(2) 0.3992(2) 0.34742(19) 0.0289(11) Uani 1 1 d . . . . .
O01D O 0.6706(2) 0.4411(2) 0.27033(19) 0.0319(12) Uani 1 1 d . . . . .
O01E O 0.4572(2) 0.2775(2) 0.3185(2) 0.0340(12) Uani 1 1 d . . . . .
O01F O 0.1779(2) 0.6043(2) 0.42402(19) 0.0296(11) Uani 1 1 d . . . . .
O01G O 0.5337(2) 0.5049(2) 0.31516(18) 0.0281(11) Uani 1 1 d . . . . .
O01H O 0.4065(2) 0.2211(2) 0.5987(2) 0.0346(12) Uani 1 1 d . . . . .
O01I O 0.2989(2) 0.6051(2) 0.42352(18) 0.0267(11) Uani 1 1 d . . . . .
O01J O 0.5188(2) 0.2197(2) 0.4142(2) 0.0321(12) Uani 1 1 d . . . . .
O01K O 0.4534(2) 0.3126(2) 0.41404(19) 0.0316(12) Uani 1 1 d . . . . .
O01L O 0.6889(2) 0.2253(2) 0.5343(2) 0.0340(12) Uani 1 1 d . . . . .
O01M O 0.1889(2) 0.5741(3) 0.5791(2) 0.0357(13) Uani 1 1 d . . . . .
O01N O 0.5036(2) 0.2758(2) 0.49105(18) 0.0299(11) Uani 1 1 d . . . . .
O01O O 0.41195(16) 0.7698(2) 0.38273(17) 0.0333(12) Uani 1 1 d D . . . .
O01P O 0.5969(2) 0.4046(2) 0.33856(18) 0.0289(11) Uani 1 1 d . . . . .
O01Q O 0.5200(2) 0.3371(2) 0.2720(2) 0.0353(12) Uani 1 1 d . . . . .
O01R O 0.3564(2) 0.2753(2) 0.3489(2) 0.0333(12) Uani 1 1 d . . . . .
O01S O 0.3783(2) 0.3318(2) 0.5489(2) 0.0311(12) Uani 1 1 d . . . . .
O01T O 0.4489(2) 0.4397(3) 0.2547(2) 0.0337(12) Uani 1 1 d . . . . .
O01U O 0.2710(2) 0.3105(2) 0.3862(2) 0.0342(12) Uani 1 1 d . . . . .
O01V O 0.7529(2) 0.3125(2) 0.4102(2) 0.0331(12) Uani 1 1 d . . . . .
O01W O 0.5427(2) 0.7134(2) 0.3224(2) 0.0342(12) Uani 1 1 d . . . . .
O01X O 0.6137(2) 0.5317(2) 0.25031(18) 0.0318(12) Uani 1 1 d . . . . .
O01Y O 0.31596(19) 0.7166(2) 0.37619(18) 0.0341(12) Uani 1 1 d D . . . .
O01Z O 0.3410(2) 0.2984(2) 0.6367(2) 0.0339(12) Uani 1 1 d . . . . .
O020 O 0.2658(2) 0.3319(2) 0.5360(2) 0.0341(12) Uani 1 1 d . . . . .
O021 O 0.4901(2) 0.1840(2) 0.5605(2) 0.0372(13) Uani 1 1 d . . . . .
O022 O 0.3796(2) 0.3683(3) 0.28588(19) 0.0333(12) Uani 1 1 d . . . . .
O023 O 0.5329(2) 0.6215(2) 0.2741(2) 0.0340(12) Uani 1 1 d . . . . .
O024 O 0.2388(2) 0.5408(3) 0.65648(19) 0.0350(12) Uani 1 1 d . . . . .
O025 O 0.5878(3) 0.1889(2) 0.5224(2) 0.0358(13) Uani 1 1 d . . . . .
O026 O 0.3229(2) 0.2552(2) 0.4951(2) 0.0362(13) Uani 1 1 d . . . . .
O027 O 0.7049(3) 0.3457(2) 0.3327(2) 0.0371(13) Uani 1 1 d . . . . .
O028 O 0.5668(2) 0.4336(3) 0.23961(19) 0.0336(12) Uani 1 1 d . . . . .
O029 O 0.1182(2) 0.6920(3) 0.4344(2) 0.0392(14) Uani 1 1 d . . . . .
O02A O 0.6678(3) 0.1283(3) 0.4990(2) 0.0440(15) Uani 1 1 d . . . . .
O02B O 0.6390(3) 0.4653(3) 0.18733(19) 0.0393(14) Uani 1 1 d . . . . .
O02C O 0.4231(2) 0.2139(3) 0.4479(2) 0.0400(14) Uani 1 1 d . . . . .
O02D O 0.6397(2) 0.2207(3) 0.4554(2) 0.0414(14) Uani 1 1 d . . . . .
O02E O 0.3909(3) 0.1578(2) 0.5287(2) 0.0390(13) Uani 1 1 d . . . . .
O02F O 0.2597(3) 0.2323(3) 0.3258(2) 0.0460(15) Uani 1 1 d . . . . .
O02G O 0.4319(3) 0.1157(3) 0.6039(3) 0.0499(16) Uani 1 1 d . . . . .
O02H O 0.1101(2) 0.4021(3) 0.4480(3) 0.0481(16) Uani 1 1 d . . . . .
O02I O 0.2643(3) 0.3026(3) 0.6896(2) 0.0500(17) Uani 1 1 d . . . . .
O02J O 0.3091(3) 0.2107(3) 0.4035(2) 0.0410(14) Uani 1 1 d . . . . .
O02K O 0.5620(3) 0.2630(3) 0.3264(2) 0.0496(16) Uani 1 1 d . . . . .
O02L O 0.1907(3) 0.4321(3) 0.5069(2) 0.0460(15) Uani 1 1 d . . . . .
O02M O 0.2730(3) 0.3821(3) 0.6306(2) 0.0462(15) Uani 1 1 d . . . . .
O02N O 0.5032(3) 0.2315(3) 0.2545(2) 0.0506(17) Uani 1 1 d . . . . .
O02O O 0.6779(3) 0.2490(3) 0.3657(3) 0.0383(18) Uani 0.836(13) 1 d D U P A 1
O02P O 0.2518(3) 0.4899(3) 0.2800(2) 0.0544(17) Uani 1 1 d . . . . .
O02Q O 0.6041(3) 0.1550(3) 0.3708(3) 0.0510(17) Uani 1 1 d . . . . .
O02R O 0.2813(4) 0.1370(3) 0.4792(4) 0.0870(8) Uani 0.948(7) 1 d D U P B 1
O02S O 0.1605(3) 0.3513(3) 0.5790(3) 0.0554(18) Uani 1 1 d . . . . .
O02T O 0.5942(3) 0.3225(3) 0.4153(3) 0.0504(16) Uani 1 1 d . . . . .
O02U O 0.1587(3) 0.4687(3) 0.3076(3) 0.0596(19) Uani 1 1 d . . . . .
O02V O 0.7708(3) 0.2615(3) 0.3373(3) 0.060(2) Uani 1 1 d . . . . .
O02W O 0.3630(4) 0.1038(3) 0.4401(4) 0.0870(8) Uani 0.948(7) 1 d D U P B 1
O02X O 0.3549(3) 0.4171(4) 0.2086(3) 0.070(2) Uani 1 1 d . . . . .
O02Y O 0.1371(6) 0.5137(7) 0.6334(5) 0.037(3) Uani 0.503(19) 1 d . U P C 1
O02Z O 0.3609(3) 0.4765(3) 0.2827(3) 0.063(2) Uani 1 1 d . . . . .
N030 N 0.7475(5) 0.1067(4) 0.2820(3) 0.0150(15) Uani 0.5 1 d . . P . .
N031 N 0.0241(6) 0.5763(6) 0.4850(5) 0.0319(13) Uani 0.5 1 d . . P . .
N032 N 0.3503(7) 0.6042(7) 0.2014(5) 0.0405(16) Uani 0.5 1 d . U P . .
O033 O 0.4554(4) 0.6970(6) 0.2654(5) 0.053(3) Uani 0.64(2) 1 d D U P D 1
O034 O 0.5512(6) 0.7161(6) 0.2381(4) 0.055(3) Uani 0.64(2) 1 d D U P D 1
O035 O 0.2207(6) 0.4752(5) 0.5922(4) 0.036(3) Uani 0.503(19) 1 d . U P C 1
C036 C 0.7380(4) 0.0639(5) 0.2463(4) 0.0141(16) Uani 0.5 1 d D . P . .
H036 H 0.767499 0.039650 0.234050 0.017 Uiso 0.5 1 calc R U P . .
C037 C 0.0561(7) 0.5568(7) 0.4506(6) 0.0306(15) Uani 0.5 1 d . U P . .
H037 H 0.096940 0.546778 0.455854 0.037 Uiso 0.5 1 calc R U P . .
C038 C 0.6795(4) 0.0623(6) 0.2316(5) 0.0227(15) Uani 0.5 1 d D U P . .
H038 H 0.659467 0.035646 0.208529 0.027 Uiso 0.5 1 calc R U P . .
N039 N 0.3621(7) 0.1558(7) 0.2637(5) 0.0429(17) Uani 0.5 1 d . U P . .
N03A N 0.6237(6) 0.2789(6) 0.1887(5) 0.035(2) Uani 0.5 1 d . U P . .
N03B N 0.3272(6) 0.2168(7) 0.2070(5) 0.038(2) Uani 0.5 1 d . . P . .
N03C N 0.0259(6) 0.5535(6) 0.4107(5) 0.0319(13) Uani 0.5 1 d . U P . .
N03D N 0.4705(6) 0.5403(6) 0.4321(5) 0.0341(18) Uani 0.5 1 d . . P E 1
N03E N 0.4260(7) 0.5701(7) 0.1722(6) 0.0437(16) Uani 0.5 1 d . U P . .
N03F N 0.6553(4) 0.1070(6) 0.2569(4) 0.0276(14) Uani 0.5 1 d D U P . .
C03G C 0.3586(7) 0.2098(8) 0.2499(6) 0.0380(17) Uani 0.5 1 d . U P . .
H03G H 0.376574 0.242450 0.268219 0.046 Uiso 0.5 1 calc R U P . .
O03H O 0.2653(4) 0.0619(3) 0.4122(3) 0.0870(8) Uani 0.948(7) 1 d D U P B 1
C03I C 0.8045(6) 0.1245(6) 0.3076(5) 0.020(2) Uani 0.5 1 d . . P . .
H03A H 0.814489 0.097051 0.334976 0.030 Uiso 0.5 1 calc R U P . .
H03B H 0.801898 0.166037 0.319538 0.030 Uiso 0.5 1 calc R U P . .
H03C H 0.835214 0.122155 0.285488 0.030 Uiso 0.5 1 calc R U P . .
O03J O 0.3132(4) 0.0314(3) 0.4912(3) 0.0870(8) Uani 0.948(7) 1 d D U P B 1
O03K O 0.3628(7) 0.7351(7) 0.3023(2) 0.071(4) Uani 0.544(15) 1 d D U P F 1
N03L N 0.1063(9) 0.2748(9) 0.3504(8) 0.069(2) Uani 0.5 1 d . U P . .
N03M N 0.3339(8) 0.1554(9) 0.7308(6) 0.062(2) Uani 0.5 1 d D U P . .
C03N C -0.0315(7) 0.5886(6) 0.4636(4) 0.028(2) Uani 0.5 1 d D . P . .
H03N H -0.063671 0.603353 0.479411 0.033 Uiso 0.5 1 calc R U P . .
N03O N 0.5663(5) 0.5328(5) 0.4640(5) 0.0281(18) Uani 0.5 1 d . . P E 1
C03P C 0.6965(6) 0.1331(7) 0.2880(5) 0.027(2) Uani 0.5 1 d . . P . .
H03P H 0.690362 0.164584 0.310145 0.032 Uiso 0.5 1 calc R U P . .
C03R C 0.4060(8) 0.5812(8) 0.2103(7) 0.0410(17) Uani 0.5 1 d . U P . .
H03R H 0.426313 0.574746 0.241504 0.049 Uiso 0.5 1 calc R U P . .
O03S O 0.2980(6) 0.4513(5) 0.5561(4) 0.027(3) Uani 0.4 1 d . . P C 2
C03T C 0.6607(7) 0.2854(8) 0.2330(6) 0.037(3) Uani 0.5 1 d . U P . .
H03H H 0.654480 0.325466 0.246820 0.056 Uiso 0.5 1 calc R U P . .
H03I H 0.702253 0.281325 0.226964 0.056 Uiso 0.5 1 calc R U P . .
H03J H 0.650953 0.254025 0.255741 0.056 Uiso 0.5 1 calc R U P . .
C03U C 0.1361(12) 0.2719(11) 0.3928(9) 0.070(2) Uani 0.5 1 d . U P . .
H03U H 0.173933 0.290549 0.397796 0.084 Uiso 0.5 1 calc R U P . .
N03V N 0.2954(9) 0.1451(9) 0.6622(7) 0.0636(19) Uani 0.5 1 d . U P . .
C03W C 0.3121(7) 0.6215(6) 0.2368(6) 0.034(2) Uani 0.5 1 d . . P . .
H03D H 0.333999 0.619628 0.269055 0.051 Uiso 0.5 1 calc R U P . .
H03E H 0.278313 0.593703 0.235278 0.051 Uiso 0.5 1 calc R U P . .
H03F H 0.297862 0.662845 0.230285 0.051 Uiso 0.5 1 calc R U P . .
C03X C -0.0327(7) 0.5763(7) 0.4160(4) 0.0323(15) Uani 0.5 1 d D U P . .
H03X H -0.064712 0.581376 0.391462 0.039 Uiso 0.5 1 calc R U P . .
C03Z C 0.5711(8) 0.3102(8) 0.1770(6) 0.0411(17) Uani 0.5 1 d . U P . .
H03Z H 0.556235 0.342032 0.195258 0.049 Uiso 0.5 1 calc R U P . .
C040 C 0.5402(5) 0.5741(7) 0.4929(5) 0.032(2) Uani 0.5 1 d D . P E 1
H040 H 0.558801 0.594062 0.520692 0.038 Uiso 0.5 1 calc R U P E 1
C041 C 0.6278(6) 0.2367(8) 0.1519(5) 0.041(3) Uani 0.5 1 d D . P . .
H041 H 0.659486 0.209180 0.149257 0.049 Uiso 0.5 1 calc R U P . .
N042 N 0.5457(7) 0.2882(7) 0.1367(5) 0.0435(16) Uani 0.5 1 d . U P . .
C043 C 0.4845(7) 0.5412(8) 0.1657(7) 0.0460(19) Uani 0.5 1 d D U P . .
H04F H 0.478102 0.508736 0.141231 0.055 Uiso 0.5 1 calc R U P . .
H04G H 0.500471 0.522253 0.196628 0.055 Uiso 0.5 1 calc R U P . .
C044 C 0.4221(7) 0.5336(7) 0.4008(5) 0.037(2) Uani 0.5 1 d D . P E 1
H04P H 0.386952 0.536149 0.418878 0.045 Uiso 0.5 1 calc R U P E 1
H04Q H 0.422701 0.492466 0.386682 0.045 Uiso 0.5 1 calc R U P E 1
C045 C 0.3329(11) 0.1694(11) 0.6854(8) 0.062(2) Uani 0.5 1 d . U P . .
H045 H 0.360021 0.196542 0.672953 0.074 Uiso 0.5 1 calc R U P . .
C046 C 0.5241(7) 0.5126(7) 0.4292(6) 0.033(2) Uani 0.5 1 d . . P E 1
H046 H 0.530998 0.482907 0.405768 0.039 Uiso 0.5 1 calc R U P E 1
N047 N 0.1177(9) 0.2469(10) 0.4245(5) 0.074(2) Uani 0.5 1 d D U P . .
C048 C 0.0417(7) 0.5858(9) 0.5347(6) 0.040(3) Uani 0.5 1 d . . P . .
H04C H 0.078949 0.564333 0.543978 0.060 Uiso 0.5 1 calc R U P . .
H04D H 0.011056 0.570323 0.553734 0.060 Uiso 0.5 1 calc R U P . .
H04E H 0.047348 0.629183 0.540840 0.060 Uiso 0.5 1 calc R U P . .
C049 C 0.5784(7) 0.2422(9) 0.1207(6) 0.052(4) Uani 0.5 1 d D . P . .
H049 H 0.568268 0.218257 0.092669 0.063 Uiso 0.5 1 calc R U P . .
C04B C 0.3094(7) 0.1620(7) 0.1919(5) 0.042(3) Uani 0.5 1 d D . P . .
H04L H 0.285605 0.152511 0.162739 0.051 Uiso 0.5 1 calc R U P . .
C04C C 0.4833(5) 0.5804(7) 0.4740(5) 0.031(2) Uani 0.5 1 d D . P E 1
H04R H 0.455521 0.607042 0.486131 0.037 Uiso 0.5 1 calc R U P E 1
C04D C 0.4145(7) 0.5794(6) 0.3593(5) 0.035(3) Uani 0.5 1 d D . P E 1
H04S H 0.412955 0.620048 0.371364 0.053 Uiso 0.5 1 d R U P E 1
H04T H 0.378035 0.570108 0.340114 0.053 Uiso 0.5 1 d R U P E 1
H04V H 0.446735 0.575868 0.339774 0.053 Uiso 0.5 1 d R U P E 1
C04E C 0.6243(7) 0.5127(8) 0.4672(6) 0.035(3) Uani 0.5 1 d . . P E 1
H04W H 0.645148 0.525275 0.498270 0.053 Uiso 0.5 1 calc R U P E 1
H04X H 0.644025 0.530151 0.440775 0.053 Uiso 0.5 1 calc R U P E 1
H04Y H 0.624852 0.468406 0.464897 0.053 Uiso 0.5 1 calc R U P E 1
C04F C 0.2636(10) 0.1040(11) 0.6926(5) 0.064(2) Uani 0.5 1 d D U P . .
H1 H 0.231364 0.077915 0.682788 0.077 Uiso 0.5 1 calc R U P . .
C04G C 0.2910(9) 0.1122(11) 0.7376(6) 0.063(2) Uani 0.5 1 d D U P . .
H2 H 0.282929 0.093193 0.766860 0.076 Uiso 0.5 1 calc R U P . .
C04H C 0.3395(6) 0.6119(8) 0.1554(6) 0.0450(17) Uani 0.5 1 d D U P . .
H04H H 0.304992 0.630190 0.139456 0.054 Uiso 0.5 1 calc R U P . .
C04I C 0.3850(7) 0.1339(8) 0.3118(7) 0.0483(19) Uani 0.5 1 d D U P . .
H04M H 0.353265 0.108211 0.322700 0.058 Uiso 0.5 1 calc R U P G 1
H04N H 0.387570 0.170013 0.332980 0.058 Uiso 0.5 1 calc R U P G 1
C04K C 0.3318(8) 0.1223(7) 0.2260(5) 0.0456(18) Uani 0.5 1 d D U P . .
H04O H 0.327698 0.079452 0.224696 0.055 Uiso 0.5 1 calc R U P . .
C04M C 0.5938(4) 0.1272(5) 0.2511(6) 0.0315(15) Uani 0.5 1 d D U P . .
H04A H 0.582068 0.140930 0.217549 0.038 Uiso 0.5 1 calc R U P . .
H04B H 0.587670 0.160818 0.273583 0.038 Uiso 0.5 1 calc R U P . .
C04O C 0.0530(12) 0.2435(11) 0.3589(5) 0.071(2) Uani 0.5 1 d D U P . .
H04Z H 0.020106 0.235724 0.335716 0.085 Uiso 0.5 1 calc R U P . .
O04S O 0.3256(7) 0.8094(5) 0.3437(7) 0.093(5) Uani 0.544(15) 1 d D U P F 1
C04U C 0.3853(6) 0.5900(8) 0.1335(6) 0.0460(17) Uani 0.5 1 d D U P . .
H04U H 0.389256 0.588232 0.099893 0.055 Uiso 0.5 1 calc R U P . .
C04Y C 0.5303(7) 0.5857(8) 0.1499(7) 0.051(3) Uani 0.5 1 d D U P . .
H04I H 0.513963 0.606692 0.120465 0.076 Uiso 0.5 1 calc R U P . .
H04J H 0.566057 0.563563 0.143564 0.076 Uiso 0.5 1 calc R U P . .
H04K H 0.540387 0.615451 0.175671 0.076 Uiso 0.5 1 calc R U P . .
C04Z C 0.1234(12) 0.2976(12) 0.3083(9) 0.072(3) Uani 0.5 1 d . U P . .
H04 H 0.158405 0.323268 0.315562 0.108 Uiso 0.5 1 calc R U P . .
H H 0.091145 0.321783 0.291815 0.108 Uiso 0.5 1 calc R U P . .
HA H 0.132914 0.264171 0.287285 0.108 Uiso 0.5 1 calc R U P . .
C050 C 0.0477(7) 0.5330(6) 0.3663(6) 0.0389(17) Uani 0.5 1 d D U P . .
H05D H 0.091429 0.530196 0.371148 0.047 Uiso 0.5 1 calc R U P . .
H05E H 0.036912 0.562884 0.340348 0.047 Uiso 0.5 1 calc R U P . .
C051 C 0.1481(7) 0.2384(12) 0.4734(6) 0.076(2) Uani 0.5 1 d D U P . .
H05I H 0.184548 0.263212 0.477891 0.092 Uiso 0.5 1 calc R U P . .
H05J H 0.159058 0.195308 0.478844 0.092 Uiso 0.5 1 calc R U P . .
C052 C 0.2794(10) 0.1538(10) 0.6190(7) 0.066(2) Uani 0.5 1 d D U P . .
H05K H 0.265856 0.112410 0.609889 0.080 Uiso 0.5 1 calc R U P . .
H05L H 0.318784 0.156731 0.606952 0.080 Uiso 0.5 1 calc R U P . .
C056 C 0.3746(9) 0.1682(11) 0.7733(7) 0.066(3) Uani 0.5 1 d D U P . .
H05M H 0.410900 0.149265 0.766615 0.099 Uiso 0.5 1 d R U P . .
H05N H 0.362770 0.152315 0.802945 0.099 Uiso 0.5 1 d R U P . .
H05O H 0.380530 0.211125 0.776405 0.099 Uiso 0.5 1 d R U P . .
C057 C 0.3153(10) 0.2666(9) 0.1789(7) 0.053(3) Uani 0.5 1 d . U P . .
H05F H 0.285461 0.291452 0.192528 0.080 Uiso 0.5 1 calc R U P . .
H05G H 0.300380 0.254012 0.146069 0.080 Uiso 0.5 1 calc R U P . .
H05H H 0.351636 0.290298 0.177802 0.080 Uiso 0.5 1 calc R U P . .
C058 C 0.0585(12) 0.2270(11) 0.4059(5) 0.074(2) Uani 0.5 1 d D U P . .
H058 H 0.030095 0.207037 0.422983 0.088 Uiso 0.5 1 calc R U P . .
C059 C 0.5585(7) 0.0711(6) 0.2630(6) 0.040(2) Uani 0.5 1 d D U P . .
H05A H 0.517021 0.080261 0.259730 0.060 Uiso 0.5 1 d R U P . .
H05B H 0.570781 0.058961 0.295740 0.060 Uiso 0.5 1 d R U P . .
H05C H 0.565981 0.038721 0.241420 0.060 Uiso 0.5 1 d R U P . .
C52 C 0.4587(9) 0.3521(8) 0.1424(7) 0.054(2) Uani 0.5 1 d D U P . .
H52A H 0.419158 0.358584 0.127432 0.081 Uiso 0.5 1 d R U P . .
H52B H 0.457368 0.339154 0.175192 0.081 Uiso 0.5 1 d R U P . .
H52C H 0.480658 0.389274 0.142032 0.081 Uiso 0.5 1 d R U P . .
O04T O 0.3492(9) 0.7776(11) 0.3060(5) 0.077(4) Uani 0.456(15) 1 d D U P F 2
O03L O 0.3872(9) 0.6954(7) 0.3313(7) 0.090(5) Uani 0.456(15) 1 d D U P F 2
O0 O 0.5183(13) 0.7230(9) 0.2324(6) 0.057(5) Uani 0.36(2) 1 d D U P D 2
O1 O 0.4528(7) 0.6763(10) 0.2864(10) 0.059(5) Uani 0.36(2) 1 d D U P D 2
O0AA O 0.6660(10) 0.2842(18) 0.3782(13) 0.0383(18) Uani 0.164(13) 1 d D U P A 2
O1AA O 0.1337(6) 0.5399(8) 0.6415(5) 0.038(3) Uani 0.497(19) 1 d . U P C 2
O2 O 0.1870(7) 0.4657(5) 0.6001(5) 0.039(3) Uani 0.497(19) 1 d . U P C 2
O2AA O 0.307(4) 0.117(3) 0.4129(15) 0.0870(8) Uani 0.052(7) 1 d D U P B -1
O3AA O 0.340(3) 0.104(3) 0.4958(16) 0.0870(8) Uani 0.052(7) 1 d D U P B -1
O03I O 0.321(3) 0.0179(13) 0.446(3) 0.0870(8) Uani 0.052(7) 1 d D U P B -1
O4AA O 0.2418(12) 0.079(4) 0.467(3) 0.0870(8) Uani 0.052(7) 1 d D U P B -1
C25 C 0.4869(8) 0.3022(7) 0.1144(6) 0.0464(18) Uani 0.5 1 d D U P . .
H25A H 0.462016 0.265328 0.113671 0.056 Uiso 0.5 1 calc R U P . .
H25B H 0.489079 0.315485 0.080648 0.056 Uiso 0.5 1 calc R U P . .
C26 C 0.0219(9) 0.4711(6) 0.3508(7) 0.052(3) Uani 0.5 1 d D U P . .
H26A H 0.037172 0.458949 0.321388 0.078 Uiso 0.5 1 d R U P . .
H26B H -0.020548 0.470779 0.346198 0.078 Uiso 0.5 1 d R U P . .
H26C H 0.035432 0.443359 0.376198 0.078 Uiso 0.5 1 d R U P . .
C62 C 0.2431(11) 0.1894(11) 0.5789(8) 0.078(3) Uani 0.5 1 d D U P . .
H62A H 0.249760 0.172394 0.547380 0.116 Uiso 0.5 1 calc R U P . .
H62B H 0.200987 0.186469 0.583351 0.116 Uiso 0.5 1 calc R U P . .
H62C H 0.255294 0.231945 0.580337 0.116 Uiso 0.5 1 calc R U P . .
C0AA C 0.4426(7) 0.0989(10) 0.3248(8) 0.064(3) Uani 0.5 1 d D U P . .
H0AA H 0.433721 0.055750 0.328258 0.095 Uiso 0.5 1 calc R U P . .
H0AB H 0.462445 0.114262 0.355387 0.095 Uiso 0.5 1 calc R U P . .
H0AC H 0.468602 0.104145 0.299167 0.095 Uiso 0.5 1 calc R U P . .
C161 C 0.1043(10) 0.2585(13) 0.5085(6) 0.084(3) Uani 0.5 1 d D U P . .
H16A H 0.101287 0.301367 0.503119 0.126 Uiso 0.5 1 d R U P . .
H16B H 0.123697 0.250897 0.540249 0.126 Uiso 0.5 1 d R U P . .
H16C H 0.065417 0.241037 0.505679 0.126 Uiso 0.5 1 d R U P . .

loop_
_atom_site_aniso_label
_atom_site_aniso_U_11
_atom_site_aniso_U_22
_atom_site_aniso_U_33
_atom_site_aniso_U_23
_atom_site_aniso_U_13
_atom_site_aniso_U_12
Ti01 0.0194(6) 0.0213(6) 0.0304(7) -0.0008(5) 0.0065(5) -0.0016(5)
Ti02 0.0233(7) 0.0209(6) 0.0337(7) 0.0048(5) 0.0099(5) -0.0002(5)
Ti03 0.0229(7) 0.0206(6) 0.0399(8) 0.0035(5) 0.0117(5) 0.0034(5)
Ti04 0.0201(6) 0.0230(6) 0.0340(7) -0.0011(5) 0.0062(5) 0.0017(5)
Ti05 0.0297(7) 0.0263(7) 0.0328(7) 0.0023(6) 0.0148(6) 0.0013(5)
Ti06 0.0253(7) 0.0184(6) 0.0380(8) 0.0014(5) 0.0092(6) 0.0005(5)
Ti07 0.0239(7) 0.0221(6) 0.0327(7) -0.0063(5) 0.0079(5) -0.0006(5)
Ti08 0.0243(7) 0.0319(7) 0.0317(7) 0.0012(6) 0.0112(5) 0.0071(5)
Ti09 0.0287(7) 0.0304(7) 0.0283(7) -0.0049(6) 0.0096(5) -0.0012(5)
Ti0A 0.0268(7) 0.0320(7) 0.0284(7) -0.0002(6) 0.0118(5) 0.0049(6)
Ti0B 0.0273(7) 0.0306(7) 0.0381(8) 0.0032(6) 0.0101(6) 0.0016(6)
Ti0C 0.0304(8) 0.0198(7) 0.0517(9) -0.0020(6) 0.0055(6) -0.0039(5)
Ti0D 0.0301(7) 0.0315(8) 0.0418(8) -0.0027(6) 0.0116(6) 0.0046(6)
S0E 0.0208(9) 0.0300(9) 0.0371(10) 0.0014(8) 0.0085(7) -0.0011(7)
S0F 0.0221(9) 0.0277(9) 0.0387(10) 0.0047(8) 0.0079(7) 0.0074(7)
S0G 0.0306(10) 0.0200(9) 0.0442(11) 0.0002(7) 0.0125(8) 0.0045(7)
S0H 0.0260(9) 0.0326(10) 0.0347(10) 0.0074(8) 0.0121(7) -0.0012(7)
S0I 0.0294(10) 0.0188(8) 0.0483(11) 0.0060(8) 0.0100(8) -0.0023(7)
S0J 0.0277(9) 0.0251(9) 0.0377(10) 0.0032(8) 0.0088(7) -0.0001(7)
S0K 0.0334(10) 0.0381(10) 0.0266(9) -0.0010(8) 0.0137(7) 0.0024(8)
S0L 0.0303(10) 0.0240(9) 0.0424(11) -0.0090(8) 0.0043(8) -0.0058(7)
S0M 0.0284(10) 0.0277(9) 0.0392(10) -0.0028(8) 0.0084(8) 0.0007(7)
S0N 0.0338(10) 0.0301(10) 0.0370(10) -0.0103(8) 0.0103(8) 0.0030(8)
S0O 0.0331(10) 0.0331(10) 0.0382(10) 0.0054(8) 0.0101(8) 0.0023(8)
S0P 0.0356(10) 0.0308(10) 0.0396(11) -0.0027(8) 0.0103(8) 0.0045(8)
S0Q 0.0431(12) 0.0370(11) 0.0340(10) -0.0006(8) -0.0014(8) 0.0040(9)
S0R 0.0347(11) 0.0445(12) 0.0451(12) 0.0042(9) -0.0011(9) -0.0037(9)
S0S 0.0599(14) 0.0365(11) 0.0420(11) 0.0058(9) -0.0045(10) 0.0115(10)
S0T 0.0618(16) 0.0739(17) 0.0456(13) 0.0243(12) -0.0033(11) -0.0342(14)
S00U 0.0840(14) 0.0410(10) 0.1278(17) 0.0039(11) -0.0276(13) -0.0127(10)
O00V 0.024(3) 0.026(3) 0.034(3) -0.001(2) 0.006(2) 0.002(2)
O00W 0.028(3) 0.025(3) 0.035(3) 0.003(2) 0.007(2) 0.001(2)
O00X 0.022(2) 0.021(2) 0.036(3) 0.003(2) 0.008(2) -0.0022(19)
O00Y 0.022(2) 0.024(2) 0.025(2) 0.001(2) 0.0042(19) -0.0014(19)
O00Z 0.027(3) 0.021(2) 0.037(3) 0.001(2) 0.011(2) 0.002(2)
O010 0.025(3) 0.024(3) 0.045(3) -0.004(2) 0.008(2) -0.003(2)
O011 0.024(3) 0.032(3) 0.033(3) 0.005(2) 0.011(2) 0.008(2)
O012 0.024(3) 0.025(3) 0.032(3) 0.000(2) 0.005(2) 0.005(2)
O013 0.023(3) 0.023(2) 0.033(3) 0.000(2) 0.011(2) 0.001(2)
O014 0.030(3) 0.023(3) 0.038(3) 0.006(2) 0.012(2) 0.007(2)
O015 0.031(3) 0.031(3) 0.026(3) -0.001(2) 0.011(2) 0.001(2)
O016 0.029(3) 0.031(3) 0.035(3) 0.001(2) 0.003(2) 0.006(2)
O017 0.025(3) 0.036(3) 0.034(3) 0.004(2) 0.012(2) 0.000(2)
O018 0.026(3) 0.018(2) 0.034(3) -0.004(2) 0.008(2) -0.0012(19)
O019 0.028(3) 0.029(3) 0.037(3) -0.005(2) -0.001(2) 0.001(2)
O01A 0.019(2) 0.028(3) 0.045(3) -0.001(2) 0.008(2) 0.003(2)
O01B 0.029(3) 0.021(2) 0.030(3) 0.003(2) 0.009(2) 0.000(2)
O01C 0.026(3) 0.026(3) 0.036(3) -0.008(2) 0.007(2) 0.002(2)
O01D 0.031(3) 0.035(3) 0.031(3) 0.000(2) 0.013(2) 0.006(2)
O01E 0.031(3) 0.032(3) 0.041(3) -0.012(2) 0.010(2) -0.002(2)
O01F 0.025(3) 0.032(3) 0.032(3) 0.005(2) 0.005(2) 0.006(2)
O01G 0.023(3) 0.033(3) 0.029(3) 0.000(2) 0.008(2) -0.002(2)
O01H 0.031(3) 0.023(3) 0.052(3) 0.001(2) 0.016(2) -0.002(2)
O01I 0.023(3) 0.024(3) 0.035(3) 0.004(2) 0.012(2) 0.003(2)
O01J 0.036(3) 0.024(3) 0.038(3) -0.003(2) 0.013(2) 0.003(2)
O01K 0.030(3) 0.028(3) 0.038(3) -0.006(2) 0.012(2) 0.001(2)
O01L 0.034(3) 0.024(3) 0.045(3) 0.001(2) 0.008(2) 0.005(2)
O01M 0.022(3) 0.044(3) 0.042(3) 0.012(3) 0.008(2) 0.002(2)
O01N 0.032(3) 0.028(3) 0.030(3) -0.004(2) 0.005(2) 0.001(2)
O01O 0.028(3) 0.031(3) 0.042(3) 0.010(2) 0.007(2) -0.001(2)
O01P 0.028(3) 0.030(3) 0.030(3) -0.001(2) 0.010(2) 0.006(2)
O01Q 0.037(3) 0.034(3) 0.037(3) -0.008(2) 0.013(2) -0.001(2)
O01R 0.032(3) 0.023(3) 0.046(3) -0.009(2) 0.009(2) -0.005(2)
O01S 0.027(3) 0.028(3) 0.039(3) 0.002(2) 0.008(2) 0.002(2)
O01T 0.026(3) 0.037(3) 0.039(3) -0.002(2) 0.007(2) 0.000(2)
O01U 0.026(3) 0.028(3) 0.051(3) -0.005(2) 0.013(2) -0.007(2)
O01V 0.032(3) 0.027(3) 0.042(3) -0.003(2) 0.009(2) 0.012(2)
O01W 0.038(3) 0.026(3) 0.040(3) 0.007(2) 0.006(2) 0.006(2)
O01X 0.036(3) 0.036(3) 0.025(3) 0.005(2) 0.011(2) 0.002(2)
O01Y 0.033(3) 0.035(3) 0.034(3) 0.008(2) 0.005(2) 0.001(2)
O01Z 0.026(3) 0.031(3) 0.048(3) 0.004(2) 0.017(2) -0.005(2)
O020 0.034(3) 0.028(3) 0.043(3) 0.005(2) 0.015(2) 0.001(2)
O021 0.030(3) 0.023(3) 0.060(4) 0.000(3) 0.015(3) -0.003(2)
O022 0.031(3) 0.036(3) 0.032(3) -0.004(2) 0.000(2) 0.003(2)
O023 0.033(3) 0.032(3) 0.037(3) 0.005(2) 0.005(2) 0.001(2)
O024 0.028(3) 0.046(3) 0.033(3) 0.005(2) 0.012(2) -0.002(2)
O025 0.038(3) 0.023(3) 0.049(3) -0.002(2) 0.017(3) -0.001(2)
O026 0.034(3) 0.026(3) 0.050(3) -0.004(2) 0.014(3) -0.002(2)
O027 0.048(3) 0.033(3) 0.033(3) -0.006(2) 0.014(2) 0.011(3)
O028 0.037(3) 0.039(3) 0.027(3) -0.003(2) 0.015(2) 0.002(2)
O029 0.023(3) 0.043(3) 0.053(4) 0.003(3) 0.010(2) 0.011(2)
O02A 0.043(3) 0.024(3) 0.066(4) -0.006(3) 0.013(3) 0.012(3)
O02B 0.042(3) 0.052(4) 0.028(3) 0.002(3) 0.020(2) 0.004(3)
O02C 0.030(3) 0.037(3) 0.053(4) -0.002(3) 0.008(3) -0.009(2)
O02D 0.031(3) 0.050(4) 0.043(3) 0.007(3) 0.005(2) -0.002(3)
O02E 0.041(3) 0.025(3) 0.052(4) -0.001(3) 0.008(3) -0.001(2)
O02F 0.039(3) 0.043(3) 0.053(4) -0.011(3) -0.007(3) -0.011(3)
O02G 0.044(4) 0.032(3) 0.075(5) 0.020(3) 0.012(3) -0.002(3)
O02H 0.019(3) 0.048(4) 0.078(5) 0.004(3) 0.008(3) -0.006(3)
O02I 0.043(4) 0.061(4) 0.051(4) 0.001(3) 0.028(3) -0.019(3)
O02J 0.040(3) 0.029(3) 0.054(4) -0.003(3) 0.005(3) -0.005(2)
O02K 0.030(3) 0.067(4) 0.053(4) 0.013(3) 0.010(3) 0.005(3)
O02L 0.060(4) 0.042(3) 0.037(3) 0.000(3) 0.010(3) 0.009(3)
O02M 0.045(4) 0.047(4) 0.046(4) 0.004(3) 0.000(3) 0.015(3)
O02N 0.063(4) 0.038(3) 0.055(4) -0.023(3) 0.026(3) -0.003(3)
O02O 0.039(4) 0.033(4) 0.045(4) 0.001(3) 0.013(3) 0.004(3)
O02P 0.071(5) 0.052(4) 0.041(4) -0.001(3) 0.008(3) 0.005(3)
O02Q 0.065(4) 0.031(3) 0.061(4) -0.009(3) 0.024(3) 0.005(3)
O02R 0.0840(14) 0.0410(10) 0.1278(17) 0.0039(11) -0.0276(13) -0.0127(10)
O02S 0.032(3) 0.054(4) 0.081(5) 0.015(4) 0.013(3) -0.007(3)
O02T 0.048(4) 0.032(3) 0.074(5) 0.002(3) 0.017(3) -0.001(3)
O02U 0.035(4) 0.060(4) 0.079(5) -0.002(4) -0.017(3) -0.001(3)
O02V 0.067(5) 0.066(5) 0.051(4) -0.014(3) 0.017(3) 0.030(4)
O02W 0.0840(14) 0.0410(10) 0.1278(17) 0.0039(11) -0.0276(13) -0.0127(10)
O02X 0.055(4) 0.099(6) 0.052(4) 0.021(4) -0.008(3) -0.019(4)
O02Y 0.031(4) 0.037(6) 0.044(6) 0.008(5) 0.014(3) 0.001(2)
O02Z 0.063(5) 0.043(4) 0.087(6) -0.004(4) 0.025(4) 0.001(3)
N030 0.0262(16) 0.010(3) 0.010(3) 0.003(2) 0.0085(14) 0.0025(14)
N031 0.0284(15) 0.033(2) 0.0348(14) 0.0027(11) 0.0050(10) 0.0005(11)
N032 0.0400(18) 0.037(3) 0.0434(17) 0.0022(13) 0.0009(10) -0.0025(14)
O033 0.051(4) 0.056(7) 0.051(6) 0.024(5) -0.0042(15) 0.0143(16)
O034 0.057(4) 0.057(6) 0.051(4) 0.027(4) 0.003(4) 0.017(4)
O035 0.035(6) 0.032(4) 0.043(5) 0.005(3) 0.015(4) 0.001(3)
C036 0.0262(16) 0.009(3) 0.008(3) 0.005(2) 0.0089(14) 0.0005(13)
C037 0.0281(16) 0.029(3) 0.0347(15) 0.0034(12) 0.0052(10) -0.0005(12)
C038 0.0266(16) 0.0220(19) 0.020(2) -0.0029(16) 0.0064(13) 0.0016(13)
N039 0.043(2) 0.0419(18) 0.0441(18) -0.0039(10) 0.0037(13) -0.0034(12)
N03A 0.039(2) 0.034(3) 0.032(3) 0.001(2) 0.0102(19) -0.003(2)
N03B 0.033(5) 0.042(2) 0.039(2) -0.0045(14) 0.007(3) -0.0057(18)
N03C 0.0284(15) 0.033(2) 0.0348(14) 0.0027(11) 0.0050(10) 0.0005(11)
N03D 0.031(3) 0.032(4) 0.041(3) 0.006(3) 0.014(2) 0.007(2)
N03E 0.0439(17) 0.043(2) 0.0436(17) 0.0009(12) 0.0018(10) 0.0008(14)
N03F 0.0285(14) 0.0287(18) 0.026(2) -0.0078(15) 0.0044(11) 0.0058(11)
C03G 0.034(3) 0.0414(18) 0.039(2) -0.0054(11) 0.0068(16) -0.0027(12)
O03H 0.0840(14) 0.0410(10) 0.1278(17) 0.0039(11) -0.0276(13) -0.0127(10)
C03I 0.0255(18) 0.017(5) 0.019(4) -0.010(4) 0.008(2) 0.006(2)
O03J 0.0840(14) 0.0410(10) 0.1278(17) 0.0039(11) -0.0276(13) -0.0127(10)
O03K 0.062(8) 0.075(7) 0.074(6) 0.036(3) -0.009(3) -0.022(6)
N03L 0.068(2) 0.067(3) 0.071(2) -0.0034(14) 0.0076(11) -0.0001(15)
N03M 0.061(2) 0.061(2) 0.064(2) 0.0001(12) 0.0100(11) 0.0003(14)
C03N 0.0272(16) 0.021(6) 0.0346(16) 0.0053(17) 0.0058(11) -0.003(2)
N03O 0.030(3) 0.024(4) 0.033(4) 0.012(3) 0.016(2) 0.004(2)
C03P 0.0274(16) 0.028(4) 0.026(4) -0.010(4) 0.0055(16) 0.0075(16)
C03R 0.0405(18) 0.038(3) 0.0431(17) 0.0006(13) 0.0007(10) -0.0017(14)
O03S 0.039(7) 0.017(6) 0.028(6) -0.008(5) 0.014(5) 0.002(5)
C03T 0.033(4) 0.051(8) 0.031(3) -0.006(3) 0.013(3) 0.003(4)
C03U 0.070(2) 0.068(3) 0.072(2) -0.0027(13) 0.0062(11) -0.0008(16)
N03V 0.063(2) 0.064(2) 0.065(2) 0.0002(11) 0.0094(10) -0.0007(13)
C03W 0.046(4) 0.012(5) 0.044(3) 0.015(4) 0.006(3) 0.001(4)
C03X 0.0286(16) 0.034(3) 0.0350(16) 0.0028(15) 0.0049(11) 0.0007(13)
C03Z 0.0415(18) 0.0410(19) 0.0413(17) -0.0011(9) 0.0063(8) 0.0004(9)
C040 0.030(3) 0.029(5) 0.038(4) 0.008(3) 0.016(2) 0.004(3)
C041 0.044(3) 0.042(4) 0.036(3) -0.005(3) 0.005(3) 0.001(3)
N042 0.0447(17) 0.0437(19) 0.0420(17) -0.0015(8) 0.0047(8) -0.0001(8)
C043 0.0449(18) 0.047(3) 0.046(3) 0.0015(17) 0.0030(14) 0.0026(14)
C044 0.031(3) 0.039(5) 0.043(4) 0.003(3) 0.013(3) 0.009(3)
C045 0.061(2) 0.061(2) 0.064(2) 0.0002(11) 0.0101(11) 0.0009(14)
C046 0.031(3) 0.031(5) 0.038(4) 0.007(4) 0.014(2) 0.006(3)
N047 0.073(2) 0.075(3) 0.074(2) 0.0007(13) 0.0063(10) -0.0032(14)
C048 0.024(4) 0.061(10) 0.0352(15) -0.001(2) 0.0063(17) -0.002(5)
C049 0.052(3) 0.056(5) 0.047(4) -0.013(4) -0.004(3) 0.008(4)
C04B 0.040(6) 0.043(2) 0.044(3) -0.0051(15) 0.004(4) -0.0067(19)
C04C 0.030(3) 0.028(4) 0.038(4) 0.010(3) 0.017(2) 0.004(3)
C04D 0.034(6) 0.033(6) 0.038(5) -0.003(5) 0.005(4) 0.001(5)
C04E 0.031(3) 0.038(7) 0.038(6) -0.003(5) 0.011(3) 0.008(3)
C04F 0.063(2) 0.064(2) 0.065(2) 0.0003(12) 0.0090(11) -0.0012(14)
C04G 0.062(2) 0.063(2) 0.065(2) 0.0007(12) 0.0093(11) -0.0012(14)
C04H 0.0447(19) 0.046(3) 0.0434(17) 0.0028(13) 0.0013(10) 0.0021(16)
C04I 0.051(2) 0.047(3) 0.0461(19) -0.0011(14) 0.0019(13) -0.0007(17)
C04K 0.047(3) 0.0428(18) 0.046(2) -0.0046(12) 0.0023(15) -0.0050(14)
C04M 0.0280(15) 0.0338(19) 0.033(2) -0.0032(15) 0.0052(12) 0.0061(11)
C04O 0.069(2) 0.071(3) 0.073(2) -0.0010(15) 0.0076(11) -0.0017(16)
O04S 0.104(9) 0.084(5) 0.090(8) 0.036(4) 0.004(6) -0.004(6)
C04U 0.0453(19) 0.048(3) 0.0439(17) 0.0018(13) 0.0016(10) 0.0024(15)
C04Y 0.047(3) 0.050(3) 0.054(5) 0.004(3) 0.005(3) 0.001(2)
C04Z 0.070(4) 0.074(5) 0.072(3) -0.001(2) 0.008(2) -0.002(3)
C050 0.038(2) 0.043(2) 0.0368(17) -0.0010(14) 0.0071(13) 0.0032(16)
C051 0.077(3) 0.077(3) 0.074(2) 0.0009(15) 0.0051(12) -0.0025(18)
C052 0.067(3) 0.068(3) 0.065(2) 0.0010(12) 0.0082(11) -0.0020(17)
C056 0.066(4) 0.068(4) 0.066(2) 0.001(2) 0.008(2) -0.004(3)
C057 0.059(5) 0.046(2) 0.052(3) 0.002(2) -0.005(3) -0.009(2)
C058 0.073(2) 0.075(3) 0.073(2) 0.0003(14) 0.0075(11) -0.0029(15)
C059 0.036(2) 0.040(2) 0.043(3) 0.0003(17) 0.0050(18) -0.0005(15)
C52 0.052(3) 0.054(3) 0.055(3) -0.0038(17) 0.0055(17) 0.0058(17)
O04T 0.067(9) 0.100(8) 0.064(5) 0.028(4) -0.001(3) -0.034(6)
O03L 0.101(11) 0.096(6) 0.072(7) 0.022(5) 0.005(7) -0.024(6)
O0 0.073(10) 0.042(8) 0.054(6) -0.002(6) -0.004(5) 0.010(7)
O1 0.073(6) 0.038(10) 0.065(11) -0.001(8) 0.001(4) 0.011(3)
O0AA 0.039(4) 0.033(4) 0.045(4) 0.001(3) 0.013(3) 0.004(3)
O1AA 0.035(4) 0.037(6) 0.043(6) 0.006(5) 0.013(4) 0.003(3)
O2 0.038(7) 0.036(4) 0.047(6) 0.003(3) 0.016(5) 0.0005(18)
O2AA 0.0840(14) 0.0410(10) 0.1278(17) 0.0039(11) -0.0276(13) -0.0127(10)
O3AA 0.0840(14) 0.0410(10) 0.1278(17) 0.0039(11) -0.0276(13) -0.0127(10)
O03I 0.0840(14) 0.0410(10) 0.1278(17) 0.0039(11) -0.0276(13) -0.0127(10)
O4AA 0.0840(14) 0.0410(10) 0.1278(17) 0.0039(11) -0.0276(13) -0.0127(10)
C25 0.0453(17) 0.047(2) 0.0466(19) 0.0001(9) 0.0036(8) 0.0005(8)
C26 0.058(5) 0.050(3) 0.050(4) -0.010(2) 0.014(3) -0.007(3)
C62 0.080(4) 0.079(4) 0.073(3) 0.006(3) 0.003(3) 0.002(3)
C0AA 0.058(3) 0.068(5) 0.064(4) 0.002(3) 0.000(2) 0.011(3)
C161 0.086(4) 0.089(6) 0.078(3) -0.001(3) 0.010(3) 0.002(3)

loop_
_atom_type_symbol
_atom_type_description
_atom_type_scat_dispersion_real
_atom_type_scat_dispersion_imag
_atom_type_scat_source
C C 0.0181 0.0091 'International Tables Vol C Tables 4.2.6.8 and 6.1.1.4'
H H 0.0000 0.0000 'International Tables Vol C Tables 4.2.6.8 and 6.1.1.4'
N N 0.0311 0.0180 'International Tables Vol C Tables 4.2.6.8 and 6.1.1.4'
O O 0.0492 0.0322 'International Tables Vol C Tables 4.2.6.8 and 6.1.1.4'
S S 0.3331 0.5567 'International Tables Vol C Tables 4.2.6.8 and 6.1.1.4'
Ti Ti 0.2191 1.8069 'International Tables Vol C Tables 4.2.6.8 and 6.1.1.4'

loop_
_exptl_crystal_face_index_h
_exptl_crystal_face_index_k
_exptl_crystal_face_index_l
_exptl_crystal_face_perp_dist
7 12 6 0.0742
-12 -1 12 0.1092
12 2 -12 0.0771
4 10 -13 0.0475
0 -11 11 0.0739
7 13 0 0.0616
5 13 -7 0.0352
1 9 -14 0.0627
-8 -11 -4 0.0859

loop_
_geom_angle_atom_site_label_1
_geom_angle_atom_site_label_2
_geom_angle_atom_site_label_3
_geom_angle
_geom_angle_site_symmetry_1
_geom_angle_site_symmetry_3
_geom_angle_publ_flag
O00W Ti01 O010 87.9(2) . . ?
O00W Ti01 O019 170.6(2) . . ?
O00W Ti01 O01U 89.4(2) . . ?
O00Y Ti01 O00W 96.4(2) . . ?
O00Y Ti01 O010 91.9(2) . . ?
O00Y Ti01 O018 102.3(2) . . ?
O00Y Ti01 O019 89.4(2) . . ?
O00Y Ti01 O01U 165.8(2) . . ?
O010 Ti01 O01U 75.3(2) . . ?
O018 Ti01 O00W 93.0(2) . . ?
O018 Ti01 O010 165.6(2) . . ?
O018 Ti01 O019 93.0(2) . . ?
O018 Ti01 O01U 90.3(2) . . ?
O019 Ti01 O010 84.4(2) . . ?
O019 Ti01 O01U 83.4(2) . . ?
O00X Ti02 O01H 89.1(2) . 3_666 ?
O00X Ti02 O01S 94.6(2) . 3_666 ?
O00X Ti02 O01W 92.7(2) . . ?
O00X Ti02 O01Z 164.7(2) . 3_666 ?
O01B Ti02 O00X 103.2(2) . . ?
O01B Ti02 O01H 166.1(2) . 3_666 ?
O01B Ti02 O01S 95.2(2) . 3_666 ?
O01B Ti02 O01W 88.7(2) . . ?
O01B Ti02 O01Z 91.8(2) . 3_666 ?
O01S Ti02 O01H 90.1(2) 3_666 3_666 ?
O01S Ti02 O01W 170.7(2) 3_666 . ?
O01S Ti02 O01Z 87.0(2) 3_666 3_666 ?
O01W Ti02 O01H 84.3(2) . 3_666 ?
O01W Ti02 O01Z 84.4(2) . 3_666 ?
O01Z Ti02 O01H 75.6(2) 3_666 3_666 ?
O00V Ti03 O014 89.0(2) 3_666 . ?
O00V Ti03 O01L 90.0(2) 3_666 3_666 ?
O00V Ti03 O01Y 173.0(2) 3_666 . ?
O00Z Ti03 O00V 96.1(2) . 3_666 ?
O00Z Ti03 O014 166.7(2) . . ?
O00Z Ti03 O01I 104.4(2) . . ?
O00Z Ti03 O01L 89.9(2) . 3_666 ?
O00Z Ti03 O01Y 89.6(2) . . ?
O01I Ti03 O00V 89.9(2) . 3_666 ?
O01I Ti03 O014 87.8(2) . . ?
O01I Ti03 O01L 165.5(2) . 3_666 ?
O01I Ti03 O01Y 92.6(2) . . ?
O01L Ti03 O014 77.8(2) 3_666 . ?
O01Y Ti03 O014 84.5(2) . . ?
O01Y Ti03 O01L 86.0(2) . 3_666 ?
O00Y Ti04 O012 94.5(2) . 3_666 ?
O00Y Ti04 O016 88.1(2) . . ?
O00Y Ti04 O01A 87.7(2) . . ?
O00Y Ti04 O01F 164.9(2) . . ?
O012 Ti04 O016 170.9(2) 3_666 . ?
O012 Ti04 O01A 87.1(2) 3_666 . ?
O012 Ti04 O01F 88.1(2) 3_666 . ?
O016 Ti04 O01A 84.3(2) . . ?
O016 Ti04 O01F 87.2(2) . . ?
O01F Ti04 O01A 77.6(2) . . ?
O01I Ti04 O00Y 104.2(2) . . ?
O01I Ti04 O012 92.8(2) . 3_666 ?
O01I Ti04 O016 94.9(2) . . ?
O01I Ti04 O01A 168.1(2) . . ?
O01I Ti04 O01F 90.5(2) . . ?
O015 Ti05 O017 86.8(2) . 3_666 ?
O015 Ti05 O01X 87.6(2) . . ?
O015 Ti05 O023 171.9(2) . . ?
O01B Ti05 O015 94.6(2) . . ?
O01B Ti05 O017 88.6(2) . 3_666 ?
O01B Ti05 O01X 166.4(2) . . ?
O01B Ti05 O023 88.9(2) . . ?
O01G Ti05 O015 91.7(2) . . ?
O01G Ti05 O017 168.4(2) . 3_666 ?
O01G Ti05 O01B 103.0(2) . . ?
O01G Ti05 O01X 90.3(2) . . ?
O01G Ti05 O023 94.6(2) . . ?
O01X Ti05 O017 78.1(2) . 3_666 ?
O023 Ti05 O017 86.0(2) . 3_666 ?
O023 Ti05 O01X 87.3(2) . . ?
O00X Ti06 O00Z 102.6(2) . . ?
O00X Ti06 O01N 94.6(2) . 3_666 ?
O00X Ti06 O01O 92.4(2) . . ?
O00X Ti06 O021 90.7(2) . 3_666 ?
O00X Ti06 O025 166.5(2) . 3_666 ?
O00Z Ti06 O01N 93.9(2) . 3_666 ?
O00Z Ti06 O01O 87.9(2) . . ?
O00Z Ti06 O021 165.4(2) . 3_666 ?
O00Z Ti06 O025 90.5(2) . 3_666 ?
O01N Ti06 O01O 172.2(2) 3_666 . ?
O01N Ti06 O021 91.1(2) 3_666 3_666 ?
O01N Ti06 O025 87.7(2) 3_666 3_666 ?
O01O Ti06 O021 85.3(2) . 3_666 ?
O01O Ti06 O025 84.6(2) . 3_666 ?
O021 Ti06 O025 75.9(2) 3_666 3_666 ?
O018 Ti07 O01C 102.6(2) . . ?
O018 Ti07 O01E 165.1(2) . . ?
O018 Ti07 O01K 96.5(2) . . ?
O018 Ti07 O01R 90.9(2) . . ?
O018 Ti07 O022 92.7(2) . . ?
O01C Ti07 O01E 91.4(2) . . ?
O01C Ti07 O01K 94.5(2) . . ?
O01C Ti07 O01R 164.9(2) . . ?
O01C Ti07 O022 87.9(2) . . ?
O01K Ti07 O01E 87.4(2) . . ?
O01K Ti07 O01R 90.6(2) . . ?
O01K Ti07 O022 169.7(2) . . ?
O01R Ti07 O01E 74.6(2) . . ?
O01R Ti07 O022 84.7(2) . . ?
O022 Ti07 O01E 82.6(2) . . ?
O00V Ti08 O011 89.9(2) . 3_666 ?
O00V Ti08 O012 91.8(2) . . ?
O00V Ti08 O01M 173.0(2) . 3_666 ?
O00V Ti08 O01V 91.2(2) . . ?
O011 Ti08 O01M 83.4(2) 3_666 3_666 ?
O012 Ti08 O011 87.9(2) . 3_666 ?
O012 Ti08 O01M 90.0(2) . 3_666 ?
O012 Ti08 O01V 172.9(2) . . ?
O013 Ti08 O00V 99.0(2) . . ?
O013 Ti08 O011 169.3(2) . 3_666 ?
O013 Ti08 O012 97.6(2) . . ?
O013 Ti08 O01M 87.4(2) . 3_666 ?
O013 Ti08 O01V 88.3(2) . . ?
O01V Ti08 O011 85.6(2) . 3_666 ?
O01V Ti08 O01M 86.3(2) . 3_666 ?
O01C Ti09 O01G 102.3(2) . . ?
O01C Ti09 O01P 97.5(2) . . ?
O01C Ti09 O01Q 91.2(2) . . ?
O01C Ti09 O01T 88.9(2) . . ?
O01C Ti09 O028 165.8(2) . . ?
O01G Ti09 O01P 91.2(2) . . ?
O01G Ti09 O01Q 165.8(2) . . ?
O01G Ti09 O01T 91.0(2) . . ?
O01G Ti09 O028 89.3(2) . . ?
O01P Ti09 O01Q 91.4(2) . . ?
O01P Ti09 O01T 172.6(2) . . ?
O01P Ti09 O028 90.4(2) . . ?
O01Q Ti09 O01T 84.9(2) . . ?
O01Q Ti09 O028 76.8(2) . . ?
O01T Ti09 O028 82.6(2) . . ?
O013 Ti0A O015 98.2(2) . . ?
O013 Ti0A O01D 169.5(2) . . ?
O013 Ti0A O01P 99.3(2) . . ?
O013 Ti0A O024 88.5(2) . 3_666 ?
O013 Ti0A O027 89.4(2) . . ?
O015 Ti0A O01D 87.3(2) . . ?
O015 Ti0A O024 89.2(2) . 3_666 ?
O015 Ti0A O027 171.0(2) . . ?
O01P Ti0A O015 91.3(2) . . ?
O01P Ti0A O01D 89.5(2) . . ?
O01P Ti0A O024 172.0(2) . 3_666 ?
O01P Ti0A O027 92.3(2) . . ?
O024 Ti0A O01D 82.6(2) 3_666 . ?
O027 Ti0A O01D 84.5(2) . . ?
O027 Ti0A O024 86.1(2) . 3_666 ?
O020 Ti0B O02L 92.4(2) . . ?
O020 Ti0B O02M 91.7(3) . . ?
O020 Ti0B O035 141.5(5) . . ?
O020 Ti0B O03S 81.0(3) . . ?
O020 Ti0B O2 165.6(5) . . ?
O02L Ti0B O02M 152.7(3) . . ?
O02L Ti0B O03S 77.4(4) . . ?
O02L Ti0B O2 83.7(4) . . ?
O02M Ti0B O03S 76.6(4) . . ?
O02M Ti0B O2 85.6(4) . . ?
O02S Ti0B O020 103.1(3) . . ?
O02S Ti0B O02L 101.3(3) . . ?
O02S Ti0B O02M 104.0(3) . . ?
O02S Ti0B O035 115.4(5) . . ?
O02S Ti0B O03S 175.8(4) . . ?
O02S Ti0B O2 91.2(5) . . ?
O035 Ti0B O02L 80.6(4) . . ?
O035 Ti0B O02M 79.4(4) . . ?
O2 Ti0B O03S 84.7(5) . . ?
O026 Ti0C S00U 128.2(2) . . ?
O026 Ti0C O02C 103.5(3) . . ?
O026 Ti0C O02E 92.1(3) . . ?
O026 Ti0C O02J 91.1(3) . . ?
O026 Ti0C O02R 92.9(3) . . ?
O026 Ti0C O02W 164.5(3) . . ?
O026 Ti0C O2AA 133(2) . . ?
O026 Ti0C O3AA 119(2) . . ?
O02C Ti0C S00U 128.3(2) . . ?
O02C Ti0C O02E 90.9(3) . . ?
O02C Ti0C O02J 92.2(3) . . ?
O02C Ti0C O02R 163.6(3) . . ?
O02C Ti0C O02W 92.0(3) . . ?
O02C Ti0C O2AA 111.6(17) . . ?
O02C Ti0C O3AA 123(2) . . ?
O02E Ti0C S00U 86.75(18) . . ?
O02E Ti0C O02R 87.1(3) . . ?
O02E Ti0C O02W 86.7(3) . . ?
O02E Ti0C O2AA 117.2(9) . . ?
O02E Ti0C O3AA 53.9(4) . . ?
O02J Ti0C S00U 88.11(19) . . ?
O02J Ti0C O02E 174.9(2) . . ?
O02J Ti0C O02R 88.7(3) . . ?
O02J Ti0C O02W 89.1(3) . . ?
O02J Ti0C O2AA 57.8(10) . . ?
O02J Ti0C O3AA 121.0(4) . . ?
O02R Ti0C S00U 35.3(2) . . ?
O02R Ti0C O02W 71.6(4) . . ?
O02R Ti0C O2AA 55.8(14) . . ?
O02R Ti0C O3AA 44.9(18) . . ?
O02W Ti0C S00U 36.3(2) . . ?
O02W Ti0C O2AA 38(2) . . ?
O02W Ti0C O3AA 48.7(17) . . ?
O2AA Ti0C S00U 33.09(14) . . ?
O3AA Ti0C S00U 32.9(2) . . ?
O3AA Ti0C O2AA 65.1(5) . . ?
O01J Ti0D O02D 92.3(2) . . ?
O01J Ti0D O02K 92.6(2) . . ?
O01J Ti0D O02O 169.1(3) . . ?
O01J Ti0D O02T 83.8(2) . . ?
O01J Ti0D O0AA 144.1(10) . . ?
O02D Ti0D O02K 158.4(3) . . ?
O02D Ti0D O02O 86.6(3) . . ?
O02D Ti0D O02T 77.3(3) . . ?
O02D Ti0D O0AA 82.2(11) . . ?
O02K Ti0D O02O 84.6(3) . . ?
O02K Ti0D O02T 82.4(3) . . ?
O02K Ti0D O0AA 81.5(10) . . ?
O02O Ti0D O02T 85.3(3) . . ?
O02Q Ti0D O01J 99.8(3) . . ?
O02Q Ti0D O02D 100.5(3) . . ?
O02Q Ti0D O02K 99.3(3) . . ?
O02Q Ti0D O02O 91.0(3) . . ?
O02Q Ti0D O02T 175.8(3) . . ?
O02Q Ti0D O0AA 116.1(10) . . ?
O0AA Ti0D O02T 60.3(10) . . ?
O01A S0E O010 109.7(3) . . ?
O02H S0E O010 111.1(4) . . ?
O02H S0E O01A 110.9(3) . . ?
O02H S0E O02L 111.2(4) . . ?
O02L S0E O010 107.9(3) . . ?
O02L S0E O01A 105.8(3) . . ?
O014 S0F O011 108.7(3) . . ?
O014 S0F O01F 108.0(3) . . ?
O01F S0F O011 108.5(3) . . ?
O029 S0F O011 110.8(3) . . ?
O029 S0F O014 111.0(3) . . ?
O029 S0F O01F 109.7(3) . . ?
O01L S0G O025 109.8(3) . . ?
O01L S0G O02D 105.5(3) . . ?
O02A S0G O01L 110.0(3) . . ?
O02A S0G O025 110.6(3) . . ?
O02A S0G O02D 112.2(4) . . ?
O02D S0G O025 108.6(3) . . ?
O017 S0H O02M 105.1(4) . . ?
O01Z S0H O017 108.9(3) . . ?
O01Z S0H O02M 108.3(3) . . ?
O02I S0H O017 111.5(4) . . ?
O02I S0H O01Z 111.2(4) . . ?
O02I S0H O02M 111.6(4) . . ?
O01H S0I O021 110.3(3) . . ?
O01H S0I O02E 108.0(3) . . ?
O021 S0I O02E 107.8(4) . . ?
O02G S0I O01H 111.0(4) . . ?
O02G S0I O021 111.0(4) . . ?
O02G S0I O02E 108.6(4) . . ?
O00W S0J O026 108.4(3) . . ?
O01S S0J O00W 106.7(3) . . ?
O01S S0J O026 108.8(3) . . ?
O020 S0J O00W 112.0(3) . . ?
O020 S0J O01S 113.6(3) . . ?
O020 S0J O026 107.1(3) . . ?
O01D S0K O028 108.8(3) . . ?
O01X S0K O01D 108.8(3) . . ?
O01X S0K O028 108.6(3) . . ?
O02B S0K O01D 110.2(3) . . ?
O02B S0K O01X 110.4(3) . . ?
O02B S0K O028 110.1(3) . . ?
O01R S0L O02J 107.8(3) . . ?
O01U S0L O01R 109.7(3) . . ?
O01U S0L O02J 107.7(3) . . ?
O02F S0L O01R 111.5(4) . . ?
O02F S0L O01U 111.7(4) . . ?
O02F S0L O02J 108.2(4) . . ?
O01J S0M O01K 112.8(3) . . ?
O01J S0M O01N 112.8(3) . . ?
O01J S0M O02C 107.1(3) . . ?
O01K S0M O02C 108.6(3) . . ?
O01N S0M O01K 107.1(3) . . ?
O01N S0M O02C 108.3(3) . . ?
O01E S0N O01Q 109.1(3) . . ?
O02K S0N O01E 109.0(4) . . ?
O02K S0N O01Q 106.3(4) . . ?
O02N S0N O01E 110.3(4) . . ?
O02N S0N O01Q 110.6(4) . . ?
O02N S0N O02K 111.3(4) . . ?
O01M S0O O024 110.9(3) . . ?
O01M S0O O035 99.2(5) . . ?
O01M S0O O1AA 104.2(6) . . ?
O024 S0O O035 98.0(5) . . ?
O024 S0O O1AA 104.3(6) . . ?
O02Y S0O O01M 116.2(7) . . ?
O02Y S0O O024 115.2(7) . . ?
O02Y S0O O035 114.8(8) . . ?
O2 S0O O01M 114.1(6) . . ?
O2 S0O O024 115.4(6) . . ?
O2 S0O O1AA 106.8(8) . . ?
O01V S0P O027 109.6(3) . . ?
O01V S0P O0AA 93.6(15) . . ?
O027 S0P O0AA 90.3(15) . . ?
O02O S0P O01V 111.8(4) . . ?
O02O S0P O027 110.6(4) . . ?
O02V S0P O01V 109.3(4) . . ?
O02V S0P O027 108.5(4) . . ?
O02V S0P O02O 107.0(5) . . ?
O02V S0P O0AA 142.4(16) . . ?
O019 S0Q O016 110.0(3) . . ?
O02P S0Q O016 107.9(4) . . ?
O02P S0Q O019 108.2(4) . . ?
O02U S0Q O016 110.9(4) . . ?
O02U S0Q O019 111.2(4) . . ?
O02U S0Q O02P 108.6(5) . . ?
O01T S0R O022 111.9(3) . . ?
O01T S0R O02Z 102.1(4) . . ?
O022 S0R O02Z 105.5(4) . . ?
O02X S0R O01T 114.0(4) . . ?
O02X S0R O022 113.0(4) . . ?
O02X S0R O02Z 109.4(5) . . ?
O01W S0S O034 104.8(6) . . ?
O01W S0S O1 100.6(10) . . ?
O023 S0S O01W 110.7(3) . . ?
O023 S0S O034 104.9(6) . . ?
O023 S0S O1 95.7(9) . . ?
O033 S0S O01W 113.4(6) . . ?
O033 S0S O023 112.4(6) . . ?
O033 S0S O034 110.0(7) . . ?
O0 S0S O01W 117.6(9) . . ?
O0 S0S O023 118.9(9) . . ?
O0 S0S O1 109.1(14) . . ?
O01O S0T O04S 104.6(8) . . ?
O01O S0T O03L 93.6(8) . . ?
O01Y S0T O01O 115.3(3) . . ?
O01Y S0T O03K 113.9(6) . . ?
O01Y S0T O04S 101.4(8) . . ?
O01Y S0T O03L 93.0(8) . . ?
O03K S0T O01O 118.7(6) . . ?
O03K S0T O04S 99.1(10) . . ?
O04T S0T O01O 117.7(8) . . ?
O04T S0T O01Y 126.6(8) . . ?
O04T S0T O03L 90.0(14) . . ?
O02R S00U Ti0C 49.2(3) . . ?
O02R S00U O02W 98.8(4) . . ?
O02W S00U Ti0C 49.6(3) . . ?
O03H S00U Ti0C 122.6(4) . . ?
O03H S00U O02R 113.3(5) . . ?
O03H S00U O02W 108.9(6) . . ?
O03H S00U O03J 114.7(5) . . ?
O03H S00U O2AA 64(3) . . ?
O03H S00U O3AA 173(3) . . ?
O03H S00U O03I 76(3) . . ?
O03H S00U O4AA 72(3) . . ?
O03J S00U Ti0C 122.6(4) . . ?
O03J S00U O02R 109.8(6) . . ?
O03J S00U O02W 110.3(5) . . ?
O2AA S00U Ti0C 61(3) . . ?
O2AA S00U O02R 86(3) . . ?
O2AA S00U O02W 56(3) . . ?
O2AA S00U O03J 161(3) . . ?
O3AA S00U Ti0C 51(3) . . ?
O3AA S00U O02R 63(3) . . ?
O3AA S00U O02W 68(3) . . ?
O3AA S00U O03J 72(3) . . ?
O3AA S00U O2AA 109.4(9) . . ?
O3AA S00U O4AA 109.4(9) . . ?
O03I S00U Ti0C 138(3) . . ?
O03I S00U O02R 164(3) . . ?
O03I S00U O02W 90(3) . . ?
O03I S00U O03J 55(3) . . ?
O03I S00U O2AA 109.5(9) . . ?
O03I S00U O3AA 109.6(9) . . ?
O03I S00U O4AA 109.3(9) . . ?
O4AA S00U Ti0C 112(3) . . ?
O4AA S00U O02R 64(3) . . ?
O4AA S00U O02W 160(3) . . ?
O4AA S00U O03J 86(3) . . ?
O4AA S00U O2AA 109.6(9) . . ?
Ti08 O00V Ti03 140.0(3) . 3_666 ?
S0J O00W Ti01 149.2(3) . . ?
Ti06 O00X Ti02 149.3(3) . . ?
Ti01 O00Y Ti04 142.1(3) . . ?
Ti03 O00Z Ti06 141.6(3) . . ?
S0E O010 Ti01 131.1(3) . . ?
S0F O011 Ti08 129.5(3) . 3_666 ?
Ti08 O012 Ti04 136.1(3) . 3_666 ?
Ti0A O013 Ti08 144.3(3) . . ?
S0F O014 Ti03 128.1(3) . . ?
Ti0A O015 Ti05 136.1(3) . . ?
S0Q O016 Ti04 135.4(3) . . ?
S0H O017 Ti05 130.5(3) . 3_666 ?
Ti07 O018 Ti01 148.4(3) . . ?
S0Q O019 Ti01 140.4(3) . . ?
S0E O01A Ti04 130.8(3) . . ?
Ti02 O01B Ti05 140.9(3) . . ?
Ti09 O01C Ti07 140.6(3) . . ?
S0K O01D Ti0A 129.2(3) . . ?
S0N O01E Ti07 133.6(3) . . ?
S0F O01F Ti04 127.9(3) . . ?
Ti05 O01G Ti09 141.5(3) . . ?
S0I O01H Ti02 139.9(3) . 3_666 ?
Ti04 O01I Ti03 141.9(3) . . ?
S0M O01J Ti0D 141.8(3) . . ?
S0M O01K Ti07 147.1(3) . . ?
S0G O01L Ti03 129.6(3) . 3_666 ?
S0O O01M Ti08 133.0(3) . 3_666 ?
S0M O01N Ti06 151.6(3) . 3_666 ?
S0T O01O Ti06 137.1(3) . . ?
Ti0A O01P Ti09 140.4(3) . . ?
S0N O01Q Ti09 132.6(3) . . ?
S0L O01R Ti07 139.9(3) . . ?
S0J O01S Ti02 148.8(3) . 3_666 ?
S0R O01T Ti09 132.2(4) . . ?
S0L O01U Ti01 139.2(3) . . ?
S0P O01V Ti08 137.8(3) . . ?
S0S O01W Ti02 139.2(3) . . ?
S0K O01X Ti05 128.8(3) . . ?
S0T O01Y Ti03 133.2(3) . . ?
S0H O01Z Ti02 131.1(3) . 3_666 ?
S0J O020 Ti0B 144.9(4) . . ?
S0I O021 Ti06 138.8(3) . 3_666 ?
S0R O022 Ti07 132.1(3) . . ?
S0S O023 Ti05 135.6(4) . . ?
S0O O024 Ti0A 132.0(3) . 3_666 ?
S0G O025 Ti06 130.2(3) . 3_666 ?
S0J O026 Ti0C 156.4(4) . . ?
S0P O027 Ti0A 136.7(3) . . ?
S0K O028 Ti09 126.0(3) . . ?
S0M O02C Ti0C 160.0(4) . . ?
S0G O02D Ti0D 146.8(4) . . ?
S0I O02E Ti0C 149.2(4) . . ?
S0L O02J Ti0C 147.4(4) . . ?
S0N O02K Ti0D 149.3(4) . . ?
S0E O02L Ti0B 146.2(4) . . ?
S0H O02M Ti0B 143.9(4) . . ?
S0P O02O Ti0D 151.3(5) . . ?
S00U O02R Ti0C 95.4(5) . . ?
S00U O02R O3AA 55.9(14) . . ?
S00U O02R O4AA 55.2(15) . . ?
O3AA O02R Ti0C 69(2) . . ?
O3AA O02R O4AA 98(2) . . ?
O4AA O02R Ti0C 148.6(18) . . ?
S00U O02W Ti0C 94.1(5) . . ?
S00U O02W O3AA 52.7(13) . . ?
O2AA O02W Ti0C 82(3) . . ?
O2AA O02W S00U 57.5(14) . . ?
O2AA O02W O3AA 99(2) . . ?
O3AA O02W Ti0C 67(2) . . ?
C036 N030 C03I 126.9(10) . . ?
C03P N030 C036 108.7(11) . . ?
C03P N030 C03I 124.3(11) . . ?
C037 N031 C03N 107.5(12) . . ?
C037 N031 C048 129.1(14) . . ?
C03N N031 C048 123.4(13) . . ?
C03R N032 C03W 126.4(15) . . ?
C04H N032 C03R 107.7(15) . . ?
C04H N032 C03W 125.7(14) . . ?
S0O O035 Ti0B 149.3(9) . . ?
N030 C036 H036 125.9 . . ?
C038 C036 N030 108.2(10) . . ?
C038 C036 H036 125.9 . . ?
N031 C037 H037 124.2 . . ?
N03C C037 N031 111.6(14) . . ?
N03C C037 H037 124.2 . . ?
C036 C038 H038 127.4 . . ?
C036 C038 N03F 105.2(10) . . ?
N03F C038 H038 127.4 . . ?
C03G N039 C04I 126.8(16) . . ?
C03G N039 C04K 105.3(14) . . ?
C04K N039 C04I 127.3(14) . . ?
C03Z N03A C03T 124.6(14) . . ?
C03Z N03A C041 106.5(13) . . ?
C041 N03A C03T 128.5(14) . . ?
C03G N03B C057 131.5(16) . . ?
C04B N03B C03G 106.9(14) . . ?
C04B N03B C057 121.4(15) . . ?
C037 N03C C03X 108.5(12) . . ?
C037 N03C C050 124.9(14) . . ?
C03X N03C C050 126.6(12) . . ?
C044 N03D C046 125.9(15) . . ?
C044 N03D C04C 131.6(13) . . ?
C046 N03D C04C 102.3(12) . . ?
C03R N03E C043 127.2(16) . . ?
C03R N03E C04U 109.0(15) . . ?
C04U N03E C043 123.8(14) . . ?
C038 N03F C04M 126.8(11) . . ?
C03P N03F C038 110.7(10) . . ?
C03P N03F C04M 122.5(11) . . ?
N039 C03G N03B 113.3(16) . . ?
N039 C03G H03G 123.4 . . ?
N03B C03G H03G 123.4 . . ?
S00U O03H O2AA 58.2(14) . . ?
S00U O03H O03I 52.4(16) . . ?
S00U O03H O4AA 54.3(16) . . ?
O2AA O03H O03I 91(2) . . ?
O2AA O03H O4AA 94(2) . . ?
O4AA O03H O03I 86(2) . . ?
N030 C03I H03A 109.5 . . ?
N030 C03I H03B 109.5 . . ?
N030 C03I H03C 109.5 . . ?
H03A C03I H03B 109.5 . . ?
H03A C03I H03C 109.5 . . ?
H03B C03I H03C 109.5 . . ?
S00U O03J O3AA 53.7(14) . . ?
O03I O03J S00U 62.3(16) . . ?
O03I O03J O3AA 101(3) . . ?
C03U N03L C04O 101(2) . . ?
C03U N03L C04Z 129(2) . . ?
C04Z N03L C04O 130(2) . . ?
C045 N03M C04G 110.9(17) . . ?
C045 N03M C056 134(2) . . ?
C04G N03M C056 114.7(17) . . ?
N031 C03N H03N 126.0 . . ?
C03X C03N N031 108.0(13) . . ?
C03X C03N H03N 126.0 . . ?
C046 N03O C040 108.2(12) . . ?
C046 N03O C04E 122.3(13) . . ?
C04E N03O C040 129.5(13) . . ?
N030 C03P N03F 107.0(11) . . ?
N030 C03P H03P 126.5 . . ?
N03F C03P H03P 126.5 . . ?
N032 C03R H03R 125.0 . . ?
N03E C03R N032 110.0(16) . . ?
N03E C03R H03R 125.0 . . ?
N03A C03T H03H 109.5 . . ?
N03A C03T H03I 109.5 . . ?
N03A C03T H03J 109.5 . . ?
H03H C03T H03I 109.5 . . ?
H03H C03T H03J 109.5 . . ?
H03I C03T H03J 109.5 . . ?
N03L C03U H03U 119.3 . . ?
N047 C03U N03L 121(3) . . ?
N047 C03U H03U 119.3 . . ?
C045 N03V C04F 110(2) . . ?
C045 N03V C052 127(2) . . ?
C052 N03V C04F 123(2) . . ?
N032 C03W H03D 109.5 . . ?
N032 C03W H03E 109.5 . . ?
N032 C03W H03F 109.5 . . ?
H03D C03W H03E 109.5 . . ?
H03D C03W H03F 109.5 . . ?
H03E C03W H03F 109.5 . . ?
N03C C03X H03X 127.8 . . ?
C03N C03X N03C 104.3(12) . . ?
C03N C03X H03X 127.8 . . ?
N03A C03Z H03Z 126.0 . . ?
N042 C03Z N03A 107.9(16) . . ?
N042 C03Z H03Z 126.0 . . ?
N03O C040 H040 126.5 . . ?
C04C C040 N03O 107.1(13) . . ?
C04C C040 H040 126.5 . . ?
N03A C041 H041 126.4 . . ?
C049 C041 N03A 107.1(15) . . ?
C049 C041 H041 126.4 . . ?
C03Z N042 C049 110.7(15) . . ?
C03Z N042 C25 126.6(15) . . ?
C049 N042 C25 122.0(13) . . ?
N03E C043 H04F 108.8 . . ?
N03E C043 H04G 108.8 . . ?
N03E C043 C04Y 113.6(14) . . ?
H04F C043 H04G 107.7 . . ?
C04Y C043 H04F 108.8 . . ?
C04Y C043 H04G 108.8 . . ?
N03D C044 H04P 108.3 . . ?
N03D C044 H04Q 108.3 . . ?
N03D C044 C04D 115.9(14) . . ?
H04P C044 H04Q 107.4 . . ?
C04D C044 H04P 108.3 . . ?
C04D C044 H04Q 108.3 . . ?
N03M C045 H045 124.1 . . ?
N03V C045 N03M 112(2) . . ?
N03V C045 H045 124.1 . . ?
N03D C046 H046 124.0 . . ?
N03O C046 N03D 112.0(14) . . ?
N03O C046 H046 124.0 . . ?
C03U N047 C051 126(2) . . ?
C03U N047 C058 105.5(18) . . ?
C058 N047 C051 128.1(16) . . ?
N031 C048 H04C 109.5 . . ?
N031 C048 H04D 109.5 . . ?
N031 C048 H04E 109.5 . . ?
H04C C048 H04D 109.5 . . ?
H04C C048 H04E 109.5 . . ?
H04D C048 H04E 109.5 . . ?
C041 C049 N042 107.6(15) . . ?
C041 C049 H049 126.2 . . ?
N042 C049 H049 126.2 . . ?
N03B C04B H04L 126.5 . . ?
N03B C04B C04K 107.0(14) . . ?
C04K C04B H04L 126.5 . . ?
N03D C04C H04R 124.9 . . ?
C040 C04C N03D 110.3(13) . . ?
C040 C04C H04R 124.9 . . ?
C044 C04D H04S 111.1 . . ?
C044 C04D H04T 107.4 . . ?
C044 C04D H04V 109.9 . . ?
H04S C04D H04T 109.4 . . ?
H04S C04D H04V 109.5 . . ?
H04T C04D H04V 109.5 . . ?
N03O C04E H04W 109.5 . . ?
N03O C04E H04X 109.5 . . ?
N03O C04E H04Y 109.5 . . ?
H04W C04E H04X 109.5 . . ?
H04W C04E H04Y 109.5 . . ?
H04X C04E H04Y 109.5 . . ?
N03V C04F H1 128.0 . . ?
C04G C04F N03V 104.1(18) . . ?
C04G C04F H1 128.0 . . ?
N03M C04G H2 128.4 . . ?
C04F C04G N03M 103.1(18) . . ?
C04F C04G H2 128.4 . . ?
N032 C04H H04H 125.5 . . ?
N032 C04H C04U 109.1(15) . . ?
C04U C04H H04H 125.5 . . ?
N039 C04I H04M 105.7 . . ?
N039 C04I H04N 105.7 . . ?
N039 C04I C0AA 126.5(17) . . ?
H04M C04I H04N 106.1 . . ?
C0AA C04I H04M 105.7 . . ?
C0AA C04I H04N 105.7 . . ?
N039 C04K H04O 126.3 . . ?
C04B C04K N039 107.4(14) . . ?
C04B C04K H04O 126.3 . . ?
N03F C04M H04A 110.9 . . ?
N03F C04M H04B 110.9 . . ?
N03F C04M C059 104.2(11) . . ?
H04A C04M H04B 108.9 . . ?
C059 C04M H04A 110.9 . . ?
C059 C04M H04B 110.9 . . ?
N03L C04O H04Z 126.4 . . ?
C058 C04O N03L 107(2) . . ?
C058 C04O H04Z 126.4 . . ?
N03E C04U H04U 128.0 . . ?
C04H C04U N03E 104.0(14) . . ?
C04H C04U H04U 128.0 . . ?
C043 C04Y H04I 109.5 . . ?
C043 C04Y H04J 109.5 . . ?
C043 C04Y H04K 109.5 . . ?
H04I C04Y H04J 109.5 . . ?
H04I C04Y H04K 109.5 . . ?
H04J C04Y H04K 109.5 . . ?
N03L C04Z H04 109.5 . . ?
N03L C04Z H 109.5 . . ?
N03L C04Z HA 109.5 . . ?
H04 C04Z H 109.5 . . ?
H04 C04Z HA 109.5 . . ?
H C04Z HA 109.5 . . ?
N03C C050 H05D 109.4 . . ?
N03C C050 H05E 109.4 . . ?
N03C C050 C26 111.2(13) . . ?
H05D C050 H05E 108.0 . . ?
C26 C050 H05D 109.4 . . ?
C26 C050 H05E 109.4 . . ?
N047 C051 H05I 110.5 . . ?
N047 C051 H05J 110.5 . . ?
N047 C051 C161 106.10(18) . . ?
H05I C051 H05J 108.7 . . ?
C161 C051 H05I 110.5 . . ?
C161 C051 H05J 110.5 . . ?
N03V C052 H05K 99.0 . . ?
N03V C052 H05L 99.0 . . ?
N03V C052 C62 150(2) . . ?
H05K C052 H05L 103.9 . . ?
C62 C052 H05K 99.0 . . ?
C62 C052 H05L 99.0 . . ?
N03M C056 H05M 104.1 . . ?
N03M C056 H05N 114.5 . . ?
N03M C056 H05O 109.6 . . ?
H05M C056 H05N 109.4 . . ?
H05M C056 H05O 109.5 . . ?
H05N C056 H05O 109.5 . . ?
N03B C057 H05F 109.5 . . ?
N03B C057 H05G 109.5 . . ?
N03B C057 H05H 109.5 . . ?
H05F C057 H05G 109.5 . . ?
H05F C057 H05H 109.5 . . ?
H05G C057 H05H 109.5 . . ?
N047 C058 H058 127.7 . . ?
C04O C058 N047 105(2) . . ?
C04O C058 H058 127.7 . . ?
C04M C059 H05A 109.9 . . ?
C04M C059 H05B 109.0 . . ?
C04M C059 H05C 109.6 . . ?
H05A C059 H05B 109.5 . . ?
H05A C059 H05C 109.5 . . ?
H05B C059 H05C 109.4 . . ?
H52A C52 H52B 109.5 . . ?
H52A C52 H52C 109.4 . . ?
H52B C52 H52C 109.5 . . ?
C25 C52 H52A 108.0 . . ?
C25 C52 H52B 109.0 . . ?
C25 C52 H52C 111.4 . . ?
S0P O0AA Ti0D 148(3) . . ?
S0O O2 Ti0B 154.3(10) . . ?
S00U O2AA Ti0C 86(3) . . ?
S00U O2AA O03H 57.6(14) . . ?
O02W O2AA Ti0C 60(2) . . ?
O02W O2AA S00U 66(2) . . ?
O02W O2AA O03H 111(3) . . ?
O03H O2AA Ti0C 140(2) . . ?
S00U O3AA Ti0C 96(3) . . ?
S00U O3AA O02R 61.5(18) . . ?
S00U O3AA O02W 59.7(17) . . ?
S00U O3AA O03J 54.2(14) . . ?
O02R O3AA Ti0C 66(3) . . ?
O02R O3AA O02W 94(3) . . ?
O02R O3AA O03J 97(2) . . ?
O02W O3AA Ti0C 64(2) . . ?
O02W O3AA O03J 94(2) . . ?
O03J O3AA Ti0C 150.6(17) . . ?
S00U O03I O03H 51.9(15) . . ?
O03J O03I S00U 63.1(16) . . ?
O03J O03I O03H 103(3) . . ?
S00U O4AA O02R 60.7(18) . . ?
S00U O4AA O03H 53.8(16) . . ?
O02R O4AA O03H 99(3) . . ?
N042 C25 C52 110.7(14) . . ?
N042 C25 H25A 109.5 . . ?
N042 C25 H25B 109.5 . . ?
C52 C25 H25A 109.5 . . ?
C52 C25 H25B 109.5 . . ?
H25A C25 H25B 108.1 . . ?
C050 C26 H26A 109.0 . . ?
C050 C26 H26B 113.2 . . ?
C050 C26 H26C 106.2 . . ?
H26A C26 H26B 109.5 . . ?
H26A C26 H26C 109.5 . . ?
H26B C26 H26C 109.5 . . ?
C052 C62 H62A 109.5 . . ?
C052 C62 H62B 109.5 . . ?
C052 C62 H62C 109.5 . . ?
H62A C62 H62B 109.5 . . ?
H62A C62 H62C 109.5 . . ?
H62B C62 H62C 109.5 . . ?
C04I C0AA H0AA 109.5 . . ?
C04I C0AA H0AB 109.5 . . ?
C04I C0AA H0AC 109.5 . . ?
H0AA C0AA H0AB 109.5 . . ?
H0AA C0AA H0AC 109.5 . . ?
H0AB C0AA H0AC 109.5 . . ?
C051 C161 H16A 103.2 . . ?
C051 C161 H16B 105.6 . . ?
C051 C161 H16C 119.2 . . ?
H16A C161 H16B 109.4 . . ?
H16A C161 H16C 109.5 . . ?
H16B C161 H16C 109.5 . . ?

loop_
_geom_bond_atom_site_label_1
_geom_bond_atom_site_label_2
_geom_bond_distance
_geom_bond_site_symmetry_2
_geom_bond_publ_flag
Ti01 O00W 1.922(5) . ?
Ti01 O00Y 1.781(5) . ?
Ti01 O010 2.080(5) . ?
Ti01 O018 1.837(5) . ?
Ti01 O019 2.029(5) . ?
Ti01 O01U 2.094(5) . ?
Ti02 O00X 1.830(5) . ?
Ti02 O01B 1.799(5) . ?
Ti02 O01H 2.093(5) 3_666 ?
Ti02 O01S 1.932(6) 3_666 ?
Ti02 O01W 2.042(6) . ?
Ti02 O01Z 2.088(5) 3_666 ?
Ti03 O00V 1.919(5) 3_666 ?
Ti03 O00Z 1.800(5) . ?
Ti03 O014 2.115(5) . ?
Ti03 O01I 1.877(5) . ?
Ti03 O01L 2.080(5) 3_666 ?
Ti03 O01Y 2.045(4) . ?
Ti04 O00Y 1.863(5) . ?
Ti04 O012 1.949(5) 3_666 ?
Ti04 O016 2.038(6) . ?
Ti04 O01A 2.129(5) . ?
Ti04 O01F 2.071(5) . ?
Ti04 O01I 1.795(5) . ?
Ti05 O015 1.968(5) . ?
Ti05 O017 2.106(5) 3_666 ?
Ti05 O01B 1.835(5) . ?
Ti05 O01G 1.804(5) . ?
Ti05 O01X 2.076(5) . ?
Ti05 O023 2.023(6) . ?
Ti06 O00X 1.804(5) . ?
Ti06 O00Z 1.856(5) . ?
Ti06 O01N 1.914(5) 3_666 ?
Ti06 O01O 2.045(4) . ?
Ti06 O021 2.063(5) 3_666 ?
Ti06 O025 2.100(5) 3_666 ?
Ti07 O018 1.788(5) . ?
Ti07 O01C 1.831(5) . ?
Ti07 O01E 2.105(5) . ?
Ti07 O01K 1.910(6) . ?
Ti07 O01R 2.062(5) . ?
Ti07 O022 2.078(5) . ?
Ti08 O00V 1.848(5) . ?
Ti08 O011 2.068(5) 3_666 ?
Ti08 O012 1.902(5) . ?
Ti08 O013 1.830(5) . ?
Ti08 O01M 2.096(5) 3_666 ?
Ti08 O01V 2.047(5) . ?
Ti09 O01C 1.820(5) . ?
Ti09 O01G 1.864(5) . ?
Ti09 O01P 1.891(5) . ?
Ti09 O01Q 2.064(6) . ?
Ti09 O01T 2.079(6) . ?
Ti09 O028 2.103(5) . ?
Ti0A O013 1.807(5) . ?
Ti0A O015 1.933(5) . ?
Ti0A O01D 2.105(5) . ?
Ti0A O01P 1.835(5) . ?
Ti0A O024 2.085(5) 3_666 ?
Ti0A O027 2.038(5) . ?
Ti0B O020 1.957(6) . ?
Ti0B O02L 2.003(6) . ?
Ti0B O02M 2.008(6) . ?
Ti0B O02S 1.633(6) . ?
Ti0B O035 1.986(11) . ?
Ti0B O03S 2.303(13) . ?
Ti0B O2 2.049(12) . ?
Ti0C S00U 2.650(3) . ?
Ti0C O026 1.839(6) . ?
Ti0C O02C 1.847(6) . ?
Ti0C O02E 1.982(6) . ?
Ti0C O02J 1.969(6) . ?
Ti0C O02R 2.016(9) . ?
Ti0C O02W 2.022(9) . ?
Ti0C O2AA 2.32(7) . ?
Ti0C O3AA 2.06(7) . ?
Ti0D O01J 1.977(5) . ?
Ti0D O02D 1.992(6) . ?
Ti0D O02K 2.017(7) . ?
Ti0D O02O 2.084(7) . ?
Ti0D O02Q 1.651(6) . ?
Ti0D O02T 2.265(6) . ?
Ti0D O0AA 2.08(3) . ?
S0E O010 1.487(5) . ?
S0E O01A 1.482(6) . ?
S0E O02H 1.446(6) . ?
S0E O02L 1.482(6) . ?
S0F O011 1.502(5) . ?
S0F O014 1.473(5) . ?
S0F O01F 1.487(6) . ?
S0F O029 1.446(5) . ?
S0G O01L 1.476(6) . ?
S0G O025 1.489(6) . ?
S0G O02A 1.433(6) . ?
S0G O02D 1.487(6) . ?
S0H O017 1.478(6) . ?
S0H O01Z 1.471(6) . ?
S0H O02I 1.437(6) . ?
S0H O02M 1.496(6) . ?
S0I O01H 1.464(6) . ?
S0I O021 1.480(6) . ?
S0I O02E 1.495(6) . ?
S0I O02G 1.446(6) . ?
S0J O00W 1.532(5) . ?
S0J O01S 1.520(6) . ?
S0J O020 1.519(6) . ?
S0J O026 1.563(6) . ?
S0K O01D 1.491(6) . ?
S0K O01X 1.481(6) . ?
S0K O028 1.497(6) . ?
S0K O02B 1.442(5) . ?
S0L O01R 1.492(6) . ?
S0L O01U 1.473(6) . ?
S0L O02F 1.432(6) . ?
S0L O02J 1.499(6) . ?
S0M O01J 1.511(5) . ?
S0M O01K 1.531(6) . ?
S0M O01N 1.522(5) . ?
S0M O02C 1.550(6) . ?
S0N O01E 1.474(6) . ?
S0N O01Q 1.489(6) . ?
S0N O02K 1.461(6) . ?
S0N O02N 1.434(6) . ?
S0O O01M 1.475(6) . ?
S0O O024 1.486(6) . ?
S0O O02Y 1.366(12) . ?
S0O O035 1.565(12) . ?
S0O O1AA 1.530(13) . ?
S0O O2 1.464(12) . ?
S0P O01V 1.481(6) . ?
S0P O027 1.485(6) . ?
S0P O02O 1.469(7) . ?
S0P O02V 1.452(6) . ?
S0P O0AA 1.497(19) . ?
S0Q O016 1.501(6) . ?
S0Q O019 1.482(6) . ?
S0Q O02P 1.473(7) . ?
S0Q O02U 1.448(7) . ?
S0R O01T 1.476(6) . ?
S0R O022 1.482(6) . ?
S0R O02X 1.416(7) . ?
S0R O02Z 1.566(7) . ?
S0S O01W 1.479(6) . ?
S0S O023 1.476(6) . ?
S0S O033 1.433(9) . ?
S0S O034 1.517(10) . ?
S0S O0 1.460(14) . ?
S0S O1 1.545(14) . ?
S0T O01O 1.4608(14) . ?
S0T O01Y 1.4599(14) . ?
S0T O03K 1.4600(15) . ?
S0T O04S 1.4612(15) . ?
S0T O04T 1.397(12) . ?
S0T O03L 1.568(14) . ?
S00U O02R 1.540(8) . ?
S00U O02W 1.573(9) . ?
S00U O03H 1.441(8) . ?
S00U O03J 1.459(8) . ?
S00U O2AA 1.450(2) . ?
S00U O3AA 1.450(2) . ?
S00U O03I 1.450(2) . ?
S00U O4AA 1.450(2) . ?
O02R O3AA 1.56(7) . ?
O02R O4AA 1.59(7) . ?
O02W O2AA 1.43(8) . ?
O02W O3AA 1.68(6) . ?
N030 C036 1.371(15) . ?
N030 C03I 1.464(17) . ?
N030 C03P 1.322(17) . ?
N031 C037 1.33(2) . ?
N031 C03N 1.367(19) . ?
N031 C048 1.41(2) . ?
N032 C03R 1.36(2) . ?
N032 C03W 1.43(2) . ?
N032 C04H 1.29(2) . ?
C036 H036 0.9500 . ?
C036 C038 1.3500(7) . ?
C037 H037 0.9500 . ?
C037 N03C 1.24(2) . ?
C038 H038 0.9500 . ?
C038 N03F 1.361(17) . ?
N039 C03G 1.25(2) . ?
N039 C04I 1.47(2) . ?
N039 C04K 1.40(2) . ?
N03A C03T 1.43(2) . ?
N03A C03Z 1.39(2) . ?
N03A C041 1.40(2) . ?
N03B C03G 1.34(2) . ?
N03B C04B 1.33(2) . ?
N03B C057 1.36(2) . ?
N03C C03X 1.45(2) . ?
N03C C050 1.45(2) . ?
N03D C044 1.34(2) . ?
N03D C046 1.37(2) . ?
N03D C04C 1.47(2) . ?
N03E C03R 1.22(2) . ?
N03E C043 1.50(2) . ?
N03E C04U 1.41(2) . ?
N03F C03P 1.336(18) . ?
N03F C04M 1.461(2) . ?
C03G H03G 0.9500 . ?
O03H O2AA 1.54(6) . ?
O03H O03I 1.77(6) . ?
O03H O4AA 1.70(6) . ?
C03I H03A 0.9800 . ?
C03I H03B 0.9800 . ?
C03I H03C 0.9800 . ?
O03J O3AA 1.71(6) . ?
O03J O03I 1.33(7) . ?
N03L C03U 1.30(3) . ?
N03L C04O 1.43(3) . ?
N03L C04Z 1.37(3) . ?
N03M C045 1.30(3) . ?
N03M C04G 1.39(3) . ?
N03M C056 1.450(2) . ?
C03N H03N 0.9500 . ?
C03N C03X 1.3501(7) . ?
N03O C040 1.389(19) . ?
N03O C046 1.36(2) . ?
N03O C04E 1.385(19) . ?
C03P H03P 0.9500 . ?
C03R H03R 0.9500 . ?
C03T H03H 0.9800 . ?
C03T H03I 0.9800 . ?
C03T H03J 0.9800 . ?
C03U H03U 0.9500 . ?
C03U N047 1.16(3) . ?
N03V C045 1.15(3) . ?
N03V C04F 1.48(3) . ?
N03V C052 1.23(3) . ?
C03W H03D 0.9800 . ?
C03W H03E 0.9800 . ?
C03W H03F 0.9800 . ?
C03X H03X 0.9500 . ?
C03Z H03Z 0.9500 . ?
C03Z N042 1.30(2) . ?
C040 H040 0.9500 . ?
C040 C04C 1.3500(7) . ?
C041 H041 0.9500 . ?
C041 C049 1.3500(7) . ?
N042 C049 1.36(2) . ?
N042 C25 1.45(2) . ?
C043 H04F 0.9900 . ?
C043 H04G 0.9900 . ?
C043 C04Y 1.5299(10) . ?
C044 H04P 0.9900 . ?
C044 H04Q 0.9900 . ?
C044 C04D 1.5299(9) . ?
C045 H045 0.9500 . ?
C046 H046 0.9500 . ?
N047 C051 1.470(2) . ?
N047 C058 1.46(3) . ?
C048 H04C 0.9800 . ?
C048 H04D 0.9800 . ?
C048 H04E 0.9800 . ?
C049 H049 0.9500 . ?
C04B H04L 0.9500 . ?
C04B C04K 1.3500(7) . ?
C04C H04R 0.9500 . ?
C04D H04S 0.9597 . ?
C04D H04T 0.9604 . ?
C04D H04V 0.9595 . ?
C04E H04W 0.9800 . ?
C04E H04X 0.9800 . ?
C04E H04Y 0.9800 . ?
C04F H1 0.9500 . ?
C04F C04G 1.3499(7) . ?
C04G H2 0.9500 . ?
C04H H04H 0.9500 . ?
C04H C04U 1.3499(7) . ?
C04I H04M 0.9900 . ?
C04I H04N 0.9900 . ?
C04I C0AA 1.5318(9) . ?
C04K H04O 0.9500 . ?
C04M H04A 0.9900 . ?
C04M H04B 0.9900 . ?
C04M C059 1.5319(9) . ?
C04O H04Z 0.9500 . ?
C04O C058 1.3500(7) . ?
C04U H04U 0.9500 . ?
C04Y H04I 0.9800 . ?
C04Y H04J 0.9800 . ?
C04Y H04K 0.9800 . ?
C04Z H04 0.9800 . ?
C04Z H 0.9800 . ?
C04Z HA 0.9800 . ?
C050 H05D 0.9900 . ?
C050 H05E 0.9900 . ?
C050 C26 1.5320(9) . ?
C051 H05I 0.9900 . ?
C051 H05J 0.9900 . ?
C051 C161 1.5319(9) . ?
C052 H05K 0.9900 . ?
C052 H05L 0.9900 . ?
C052 C62 1.5319(9) . ?
C056 H05M 0.9597 . ?
C056 H05N 0.9600 . ?
C056 H05O 0.9600 . ?
C057 H05F 0.9800 . ?
C057 H05G 0.9800 . ?
C057 H05H 0.9800 . ?
C058 H058 0.9500 . ?
C059 H05A 0.9601 . ?
C059 H05B 0.9604 . ?
C059 H05C 0.9607 . ?
C52 H52A 0.9604 . ?
C52 H52B 0.9599 . ?
C52 H52C 0.9604 . ?
C52 C25 1.5299(9) . ?
C25 H25A 0.9900 . ?
C25 H25B 0.9900 . ?
C26 H26A 0.9600 . ?
C26 H26B 0.9598 . ?
C26 H26C 0.9600 . ?
C62 H62A 0.9800 . ?
C62 H62B 0.9800 . ?
C62 H62C 0.9800 . ?
C0AA H0AA 0.9800 . ?
C0AA H0AB 0.9800 . ?
C0AA H0AC 0.9800 . ?
C161 H16A 0.9605 . ?
C161 H16B 0.9598 . ?
C161 H16C 0.9594 . ?

loop_
_platon_squeeze_void_nr
_platon_squeeze_void_average_x
_platon_squeeze_void_average_y
_platon_squeeze_void_average_z
_platon_squeeze_void_volume
_platon_squeeze_void_count_electrons
_platon_squeeze_void_content
1 0.379 0.000 0.500 1470 468 '8 C6N2H11'
2 0.363 0.500 1.000 1470 469 '8 C6N2H11'
3 0.437 0.171 0.169 13 2 '0.25 H2O'
4 0.937 0.328 0.669 12 2 '0.25 H2O'
5 0.062 0.671 0.331 13 2 '0.25 H2O'
6 0.562 0.828 0.831 12 2 '0.25 H2O'

loop_
_exptl_oxdiff_crystal_face_indexfrac_h
_exptl_oxdiff_crystal_face_indexfrac_k
_exptl_oxdiff_crystal_face_indexfrac_l
_exptl_oxdiff_crystal_face_x
_exptl_oxdiff_crystal_face_y
_exptl_oxdiff_crystal_face_z
6.6579 11.7301 5.5333 0.4715 0.7693 -0.4310
-12.2584 -0.8595 11.5166 -0.7279 0.4443 0.5222
11.5805 2.2354 -12.2632 0.6715 -0.4096 -0.6175
3.9128 9.7033 -12.8405 0.1252 -0.0746 -0.9893
0.0452 -11.3415 10.9840 0.1317 -0.0826 0.9879
6.9898 12.6154 -0.1795 0.4405 0.5767 -0.6880
4.8972 12.6462 -6.6527 0.2399 0.3156 -0.9181
0.7918 9.3798 -13.6496 -0.0935 -0.1194 -0.9884
-7.7730 -11.4475 -4.2253 -0.5364 -0.7013 0.4695
